data_7205621
loop_
_publ_author_name
'Cao, Deng-Ke'
'Sreevidya, Thekku V.'
'Botoshansky, Mark'
'Golden, Gilad'
'Benedict, Jason B.'
'Kaftory, Menahem'

_publ_section_title
;
 Formation of different photodimers of isoquinolinone by irradiation of
 solid molecular compounds
;
_journal_issue 9
_journal_name_full CrystEngComm
_journal_page_first 3181
_journal_paper_doi 10.1039/c0ce00489h
_journal_volume 13
_journal_year 2011
_chemical_formula_moiety 'C30 H22 O2 , 2(C9 H7 N O)'
_chemical_formula_sum 'C48 H36 N2 O4'
_chemical_formula_weight 704.79
_chemical_name_systematic
;
1,1,6,6-tetraphenyl-2,4-hexadiyne-1,6-diol:2(dimer of Isoquinolin-3(2H)-one)
;
_space_group_IT_number 60
_symmetry_cell_setting orthorhombic
_symmetry_space_group_name_Hall '-P 2n 2ab'
_symmetry_space_group_name_H-M 'P b c n'
_atom_sites_solution_hydrogens geom
_atom_sites_solution_primary direct
_atom_sites_solution_secondary difmap
_audit_creation_method SHELXL-97
_cell_angle_alpha 90.00
_cell_angle_beta 90.00
_cell_angle_gamma 90.00
_cell_formula_units_Z 4
_cell_length_a 25.479(3)
_cell_length_b 8.1154(8)
_cell_length_c 17.987(2)
_cell_measurement_reflns_used 1363
_cell_measurement_temperature 286(2)
_cell_measurement_theta_max 20.05
_cell_measurement_theta_min 2.63
_cell_volume 3719.2(7)
_computing_cell_refinement 'Bruker SAINT'
_computing_data_collection 'Bruker APEX2'
_computing_data_reduction 'Bruker SAINT'
_computing_structure_refinement 'SHELXL-97 (Sheldrick, 1997)'
_computing_structure_solution 'SHELXS-97 (Sheldrick, 1990)'
_diffrn_ambient_temperature 286(2)
_diffrn_measured_fraction_theta_full 1.000
_diffrn_measured_fraction_theta_max 1.000
_diffrn_measurement_device_type 'Bruker APEX-II CCD'
_diffrn_measurement_method '\f and \w scans'
_diffrn_radiation_monochromator graphite
_diffrn_radiation_source 'sealed tube'
_diffrn_radiation_type MoK\a
_diffrn_radiation_wavelength 0.71073
_diffrn_reflns_av_R_equivalents 0.0447
_diffrn_reflns_av_sigmaI/netI 0.0510
_diffrn_reflns_limit_h_max 30
_diffrn_reflns_limit_h_min -31
_diffrn_reflns_limit_k_max 9
_diffrn_reflns_limit_k_min -6
_diffrn_reflns_limit_l_max 12
_diffrn_reflns_limit_l_min -21
_diffrn_reflns_number 11003
_diffrn_reflns_theta_full 25.69
_diffrn_reflns_theta_max 25.69
_diffrn_reflns_theta_min 1.60
_exptl_absorpt_coefficient_mu 0.080
_exptl_absorpt_correction_type none
_exptl_crystal_colour yellow
_exptl_crystal_density_diffrn 1.259
_exptl_crystal_density_method 'not measured'
_exptl_crystal_description cube
_exptl_crystal_F_000 1480
_exptl_crystal_size_max 0.4
_exptl_crystal_size_mid 0.3
_exptl_crystal_size_min 0.3
_refine_diff_density_max 0.466
_refine_diff_density_min -0.314
_refine_diff_density_rms 0.074
_refine_ls_extinction_coef 0.0040(19)
_refine_ls_extinction_expression Fc^*^=kFc[1+0.001xFc^2^\l^3^/sin(2\q)]^-1/4^
_refine_ls_extinction_method SHELXL
_refine_ls_goodness_of_fit_ref 1.077
_refine_ls_hydrogen_treatment constr
_refine_ls_matrix_type full
_refine_ls_number_parameters 345
_refine_ls_number_reflns 3524
_refine_ls_number_restraints 0
_refine_ls_restrained_S_all 1.077
_refine_ls_R_factor_all 0.1681
_refine_ls_R_factor_gt 0.0901
_refine_ls_shift/su_max 0.003
_refine_ls_shift/su_mean 0.000
_refine_ls_structure_factor_coef Fsqd
_refine_ls_weighting_details 'calc w=1/[\s^2^(Fo^2^)+(0.2000P)^2^+0.0000P] where P=(Fo^2^+2Fc^2^)/3'
_refine_ls_weighting_scheme calc
_refine_ls_wR_factor_gt 0.2565
_refine_ls_wR_factor_ref 0.3356
_reflns_number_gt 1655
_reflns_number_total 3524
_reflns_threshold_expression >2sigma(I)
_cod_data_source_file c0ce00489h.txt
_cod_data_source_block 'data_Cao5(cube)_dimer'
_cod_original_cell_volume 3719.3(7)
_cod_original_sg_symbol_H-M Pbcn
_cod_database_code 7205621

loop_
_symmetry_equiv_pos_as_xyz
'x, y, z'
'x+1/2, -y+1/2, -z'
'-x, y, -z+1/2'
'-x+1/2, -y+1/2, z+1/2'
'-x, -y, -z'
'-x-1/2, y-1/2, z'
'x, -y, z-1/2'
'x-1/2, y-1/2, -z-1/2'

loop_
_atom_site_label
_atom_site_type_symbol
_atom_site_fract_x
_atom_site_fract_y
_atom_site_fract_z
_atom_site_U_iso_or_equiv
_atom_site_adp_type
_atom_site_occupancy
_atom_site_symmetry_multiplicity
_atom_site_calc_flag
_atom_site_refinement_flags
_atom_site_disorder_assembly
_atom_site_disorder_group
O1 O 0.36656(11) 0.4148(4) 0.34246(17) 0.0687(10) Uani 1 1 d . . .
H1O1 H 0.3839 0.4307 0.3802 0.103 Uiso 1 1 calc R . .
C1 C 0.47362(14) 0.5758(5) 0.2584(2) 0.0620(11) Uani 1 1 d . . .
C2 C 0.42798(14) 0.5691(5) 0.2738(2) 0.0616(12) Uani 1 1 d . . .
C3 C 0.37210(13) 0.5511(5) 0.2940(2) 0.0542(11) Uani 1 1 d . . .
C4 C 0.33871(13) 0.5147(5) 0.2244(2) 0.0530(10) Uani 1 1 d . . .
C5 C 0.35389(16) 0.5649(6) 0.1545(3) 0.0703(13) Uani 1 1 d . . .
H5 H 0.3857 0.6194 0.1482 0.084 Uiso 1 1 calc R . .
C6 C 0.32176(19) 0.5346(7) 0.0928(3) 0.0853(15) Uani 1 1 d . . .
H6 H 0.3321 0.5690 0.0457 0.102 Uiso 1 1 calc R . .
C7 C 0.27455(19) 0.4532(7) 0.1024(3) 0.0857(15) Uani 1 1 d . . .
H7 H 0.2531 0.4325 0.0617 0.103 Uiso 1 1 calc R . .
C8 C 0.25937(17) 0.4030(6) 0.1720(3) 0.0775(14) Uani 1 1 d . . .
H8 H 0.2276 0.3484 0.1785 0.093 Uiso 1 1 calc R . .
C9 C 0.29125(15) 0.4335(5) 0.2325(3) 0.0660(12) Uani 1 1 d . . .
H9 H 0.2807 0.3991 0.2794 0.079 Uiso 1 1 calc R . .
C10 C 0.35157(13) 0.7075(5) 0.3299(2) 0.0574(11) Uani 1 1 d . . .
C11 C 0.36148(17) 0.8593(6) 0.2975(3) 0.0777(14) Uani 1 1 d . . .
H11 H 0.3822 0.8659 0.2551 0.093 Uiso 1 1 calc R . .
C12 C 0.3400(2) 1.0045(7) 0.3291(4) 0.102(2) Uani 1 1 d . . .
H12 H 0.3466 1.1075 0.3084 0.123 Uiso 1 1 calc R . .
C13 C 0.3081(2) 0.9879(11) 0.3930(4) 0.114(2) Uani 1 1 d . . .
H13 H 0.2935 1.0814 0.4145 0.136 Uiso 1 1 calc R . .
C14 C 0.2985(2) 0.8378(11) 0.4234(4) 0.115(2) Uani 1 1 d . . .
H14 H 0.2774 0.8286 0.4654 0.138 Uiso 1 1 calc R . .
C15 C 0.32003(17) 0.7013(7) 0.3921(3) 0.0815(14) Uani 1 1 d . . .
H15 H 0.3132 0.5993 0.4136 0.098 Uiso 1 1 calc R . .
O2A O 0.5478(4) 0.3427(17) 0.0525(6) 0.093(3) Uani 0.50 1 d P . .
N1A N 0.4915(5) 0.232(2) -0.0296(9) 0.092(4) Uani 0.50 1 d P . .
C16A C 0.5324(5) 0.220(2) 0.0171(7) 0.086(3) Uani 0.50 1 d P . .
C17A C 0.5594(5) 0.054(3) 0.0194(9) 0.086(4) Uani 0.50 1 d P . .
C18A C 0.5694(4) -0.002(2) -0.0570(8) 0.083(4) Uani 0.50 1 d P . .
C19A C 0.6118(3) -0.0628(13) -0.0757(6) 0.077(3) Uani 0.50 1 d P . .
C20A C 0.6132(4) -0.1361(12) -0.1432(7) 0.086(3) Uani 0.50 1 d P . .
C21A C 0.5688(4) -0.1387(12) -0.1920(7) 0.091(3) Uani 0.50 1 d P . .
C22A C 0.5243(5) -0.0630(19) -0.1703(6) 0.080(3) Uani 0.50 1 d P . .
C23A C 0.5220(6) -0.0076(18) -0.1155(16) 0.121(9) Uani 0.50 1 d P . .
C24A C 0.4806(6) 0.0758(17) -0.0663(6) 0.076(3) Uani 0.50 1 d P . .
O2B O 0.5683(2) 0.4708(10) 0.0373(4) 0.0751(18) Uani 0.50 1 d P . .
N1B N 0.5068(3) 0.3619(13) -0.0381(5) 0.076(2) Uani 0.50 1 d P . .
C16B C 0.5489(5) 0.346(3) 0.0060(8) 0.073(4) Uani 0.50 1 d P . .
C17B C 0.5670(4) 0.178(2) 0.0214(6) 0.071(3) Uani 0.50 1 d P . .
C18B C 0.5551(11) 0.064(3) -0.0296(14) 0.176(13) Uani 0.50 1 d P . .
C23B C 0.5209(7) 0.069(3) -0.0878(11) 0.116(6) Uani 0.50 1 d P . .
C24B C 0.4799(5) 0.208(3) -0.0652(9) 0.080(4) Uani 0.50 1 d P . .
C19B C 0.5583(8) -0.132(3) -0.0017(11) 0.169(8) Uani 0.50 1 d P . .
C20B C 0.5574(8) -0.227(2) -0.0689(11) 0.166(6) Uani 0.50 1 d P . .
C21B C 0.5129(8) -0.203(4) -0.1157(11) 0.191(10) Uani 0.50 1 d P . .
C22B C 0.5297(7) 0.077(4) 0.0858(13) 0.213(11) Uani 0.50 1 d P . .

loop_
_atom_site_aniso_label
_atom_site_aniso_U_11
_atom_site_aniso_U_22
_atom_site_aniso_U_33
_atom_site_aniso_U_23
_atom_site_aniso_U_13
_atom_site_aniso_U_12
O1 0.0518(17) 0.075(2) 0.079(2) 0.0126(16) -0.0137(14) -0.0121(13)
C1 0.0349(19) 0.076(3) 0.075(3) 0.001(2) -0.0085(18) 0.0003(17)
C2 0.036(2) 0.071(3) 0.078(3) -0.003(2) -0.0081(18) 0.0006(17)
C3 0.0327(18) 0.059(2) 0.071(3) 0.004(2) -0.0035(17) -0.0052(15)
C4 0.0328(17) 0.061(2) 0.065(3) -0.004(2) -0.0040(17) 0.0021(16)
C5 0.045(2) 0.091(3) 0.075(3) 0.005(3) -0.001(2) -0.004(2)
C6 0.072(3) 0.117(4) 0.067(3) 0.000(3) -0.007(2) 0.010(3)
C7 0.062(3) 0.109(4) 0.086(4) -0.019(3) -0.021(3) 0.008(3)
C8 0.050(2) 0.102(4) 0.081(3) -0.016(3) -0.015(2) -0.008(2)
C9 0.043(2) 0.081(3) 0.073(3) -0.004(2) -0.004(2) -0.0081(19)
C10 0.0332(18) 0.064(3) 0.075(3) -0.011(2) -0.0116(18) -0.0022(17)
C11 0.060(3) 0.072(3) 0.101(4) -0.008(3) -0.021(2) 0.004(2)
C12 0.084(4) 0.065(3) 0.157(6) -0.017(4) -0.059(4) 0.006(3)
C13 0.050(3) 0.150(6) 0.141(6) -0.076(5) -0.018(3) 0.019(4)
C14 0.069(4) 0.141(6) 0.136(6) -0.057(5) 0.013(3) -0.017(4)
C15 0.055(3) 0.099(4) 0.091(3) -0.030(3) 0.005(2) -0.008(2)
O2A 0.055(5) 0.118(9) 0.106(7) -0.018(8) -0.023(6) 0.021(5)
N1A 0.040(6) 0.123(11) 0.113(11) -0.032(10) -0.021(6) 0.018(6)
C16A 0.064(7) 0.122(11) 0.070(7) 0.000(9) -0.022(6) 0.037(8)
C17A 0.066(7) 0.110(12) 0.081(10) 0.006(10) 0.010(7) 0.039(7)
C18A 0.054(6) 0.131(12) 0.062(8) 0.015(9) 0.003(5) 0.022(7)
C19A 0.031(4) 0.106(7) 0.093(7) 0.047(6) -0.009(4) 0.006(4)
C20A 0.064(6) 0.072(6) 0.121(9) 0.043(6) -0.032(6) 0.001(5)
C21A 0.081(7) 0.064(6) 0.127(9) 0.037(6) -0.026(6) -0.006(5)
C22A 0.092(8) 0.092(8) 0.057(6) 0.014(6) 0.001(6) -0.007(7)
C23A 0.066(8) 0.074(9) 0.22(3) -0.042(11) 0.049(13) 0.010(6)
C24A 0.093(10) 0.059(7) 0.076(7) -0.022(6) 0.019(6) -0.012(7)
O2B 0.049(3) 0.095(5) 0.081(5) 0.002(5) -0.016(3) 0.008(3)
N1B 0.064(5) 0.097(6) 0.066(5) -0.002(5) -0.028(4) 0.002(5)
C16B 0.046(6) 0.103(12) 0.070(8) 0.000(8) -0.010(6) 0.013(6)
C17B 0.052(6) 0.093(9) 0.069(7) 0.005(7) -0.021(5) 0.023(6)
C18B 0.22(2) 0.18(2) 0.124(18) -0.068(16) -0.118(17) 0.117(17)
C23B 0.076(10) 0.177(19) 0.096(11) 0.004(12) -0.047(9) 0.033(12)
C24B 0.043(7) 0.111(13) 0.085(11) 0.000(10) -0.009(6) -0.005(7)
C19B 0.162(18) 0.21(2) 0.131(15) -0.056(16) -0.037(13) 0.065(16)
C20B 0.176(18) 0.175(17) 0.148(15) 0.002(13) -0.015(13) 0.031(13)
C21B 0.119(14) 0.32(3) 0.135(14) -0.038(18) -0.021(11) 0.059(17)
C22B 0.092(13) 0.37(4) 0.17(2) 0.05(2) -0.075(14) 0.020(19)

loop_
_atom_type_symbol
_atom_type_description
_atom_type_scat_dispersion_real
_atom_type_scat_dispersion_imag
_atom_type_scat_source
C C 0.0033 0.0016 'International Tables Vol C Tables 4.2.6.8 and 6.1.1.4'
H H 0.0000 0.0000 'International Tables Vol C Tables 4.2.6.8 and 6.1.1.4'
N N 0.0061 0.0033 'International Tables Vol C Tables 4.2.6.8 and 6.1.1.4'
O O 0.0106 0.0060 'International Tables Vol C Tables 4.2.6.8 and 6.1.1.4'

loop_
_geom_angle_atom_site_label_1
_geom_angle_atom_site_label_2
_geom_angle_atom_site_label_3
_geom_angle
_geom_angle_site_symmetry_1
_geom_angle_site_symmetry_3
_geom_angle_publ_flag
C3 O1 H1O1 109.5 . . ?
C2 C1 C1 177.3(3) . 3_655 ?
C1 C2 C3 176.8(5) . . ?
O1 C3 C2 109.0(3) . . ?
O1 C3 C10 110.9(3) . . ?
C2 C3 C10 110.8(3) . . ?
O1 C3 C4 107.2(3) . . ?
C2 C3 C4 110.5(3) . . ?
C10 C3 C4 108.4(3) . . ?
C5 C4 C9 118.8(4) . . ?
C5 C4 C3 122.0(3) . . ?
C9 C4 C3 119.2(4) . . ?
C4 C5 C6 120.5(4) . . ?
C4 C5 H5 119.8 . . ?
C6 C5 H5 119.8 . . ?
C7 C6 C5 119.5(5) . . ?
C7 C6 H6 120.2 . . ?
C5 C6 H6 120.2 . . ?
C8 C7 C6 120.1(4) . . ?
C8 C7 H7 120.0 . . ?
C6 C7 H7 120.0 . . ?
C7 C8 C9 120.0(4) . . ?
C7 C8 H8 120.0 . . ?
C9 C8 H8 120.0 . . ?
C8 C9 C4 121.1(4) . . ?
C8 C9 H9 119.4 . . ?
C4 C9 H9 119.4 . . ?
C15 C10 C11 118.6(4) . . ?
C15 C10 C3 121.1(4) . . ?
C11 C10 C3 120.1(4) . . ?
C10 C11 C12 120.0(5) . . ?
C10 C11 H11 120.0 . . ?
C12 C11 H11 120.0 . . ?
C13 C12 C11 117.9(6) . . ?
C13 C12 H12 121.1 . . ?
C11 C12 H12 121.1 . . ?
C14 C13 C12 121.2(6) . . ?
C14 C13 H13 119.4 . . ?
C12 C13 H13 119.4 . . ?
C15 C14 C13 119.4(6) . . ?
C15 C14 H14 120.3 . . ?
C13 C14 H14 120.3 . . ?
C14 C15 C10 122.8(6) . . ?
C14 C15 H15 118.6 . . ?
C10 C15 H15 118.6 . . ?
C16B O2A O2B 74(2) . . ?
C16B O2A C16A 61.7(18) . . ?
O2B O2A C16A 135.7(16) . . ?
C16B O2A C17B 69.8(18) . . ?
O2B O2A C17B 122.4(10) . . ?
C16A O2A C17B 38.4(6) . . ?
C24B N1A N1B 106(3) . . ?
C24B N1A C16A 148(3) . . ?
N1B N1A C16A 83.3(12) . . ?
C24B N1A C24A 45(2) . . ?
N1B N1A C24A 144.4(17) . . ?
C16A N1A C24A 111.9(14) . . ?
C24B N1A C19B 81(2) . 5_655 ?
N1B N1A C19B 141.8(14) . 5_655 ?
C16A N1A C19B 111.0(15) . 5_655 ?
C24A N1A C19B 64.5(11) . 5_655 ?
C24B N1A C23B 58(2) . . ?
N1B N1A C23B 116.8(14) . . ?
C16A N1A C23B 89.4(10) . . ?
C24A N1A C23B 36.6(8) . . ?
C19B N1A C23B 99.1(14) 5_655 . ?
C24B N1A C16B 139(3) . . ?
N1B N1A C16B 46.2(8) . . ?
C16A N1A C16B 37.2(9) . . ?
C24A N1A C16B 138.4(11) . . ?
C19B N1A C16B 139.2(13) 5_655 . ?
C23B N1A C16B 103.7(9) . . ?
C17B C16A C16B 89.6(18) . . ?
C17B C16A O2A 87.2(14) . . ?
C16B C16A O2A 41.0(9) . . ?
C17B C16A N1A 143.0(16) . . ?
C16B C16A N1A 96.7(16) . . ?
O2A C16A N1A 120.7(15) . . ?
C17B C16A C17A 41.8(10) . . ?
C16B C16A C17A 130.1(15) . . ?
O2A C16A C17A 123.6(13) . . ?
N1A C16A C17A 115.7(14) . . ?
C17B C16A C18B 55.4(13) . . ?
C16B C16A C18B 119(2) . . ?
O2A C16A C18B 140.7(14) . . ?
N1A C16A C18B 90.5(12) . . ?
C17A C16A C18B 32.7(9) . . ?
C17B C16A N1B 131.7(18) . . ?
C16B C16A N1B 53.7(11) . . ?
O2A C16A N1B 82.9(12) . . ?
N1A C16A N1B 43.0(9) . . ?
C17A C16A N1B 144.6(11) . . ?
C18B C16A N1B 111.9(12) . . ?
C17B C16A C22B 74.4(14) . . ?
C16B C16A C22B 140.0(17) . . ?
O2A C16A C22B 100.6(16) . . ?
N1A C16A C22B 118.3(15) . . ?
C17A C16A C22B 52.4(12) . . ?
C18B C16A C22B 81.8(18) . . ?
N1B C16A C22B 153.8(12) . . ?
C17B C16A C24B 131.7(14) . . ?
C16B C16A C24B 99.6(15) . . ?
O2A C16A C24B 129.2(14) . . ?
N1A C16A C24B 11.4(9) . . ?
C17A C16A C24B 106.3(12) . . ?
C18B C16A C24B 79.4(10) . . ?
N1B C16A C24B 47.7(8) . . ?
C22B C16A C24B 118.6(13) . . ?
C18B C17A C17B 88(3) . . ?
C18B C17A C22B 139(2) . . ?
C17B C17A C22B 87(2) . . ?
C18B C17A C18A 28.9(18) . . ?
C17B C17A C18A 107.8(16) . . ?
C22B C17A C18A 156.3(18) . . ?
C18B C17A C16A 81(2) . . ?
C17B C17A C16A 38.2(10) . . ?
C22B C17A C16A 70.4(15) . . ?
C18A C17A C16A 109.2(12) . . ?
C18B C17A C19B 81(3) . . ?
C17B C17A C19B 164.5(18) . . ?
C22B C17A C19B 109(2) . . ?
C18A C17A C19B 58.3(12) . . ?
C16A C17A C19B 148.0(15) . . ?
C18B C17A C24A 118(3) . 5_655 ?
C17B C17A C24A 135.1(15) . 5_655 ?
C22B C17A C24A 49.1(14) . 5_655 ?
C18A C17A C24A 112.1(15) . 5_655 ?
C16A C17A C24A 107.2(10) . 5_655 ?
C19B C17A C24A 60.3(12) . 5_655 ?
C18B C18A C19A 145(3) . . ?
C18B C18A C17A 32(2) . . ?
C19A C18A C17A 122.1(12) . . ?
C18B C18A C23B 66(2) . . ?
C19A C18A C23B 142.0(15) . . ?
C17A C18A C23B 95.0(13) . . ?
C18B C18A C19B 89(3) . . ?
C19A C18A C19B 93.7(13) . . ?
C17A C18A C19B 63.9(11) . . ?
C23B C18A C19B 111.8(14) . . ?
C18B C18A C23A 95(2) . . ?
C19A C18A C23A 117.9(13) . . ?
C17A C18A C23A 119.5(11) . . ?
C23B C18A C23A 29.6(8) . . ?
C19B C18A C23A 106.1(13) . . ?
C18B C18A C20B 130(3) . . ?
C19A C18A C20B 73.7(11) . . ?
C17A C18A C20B 112.5(12) . . ?
C23B C18A C20B 101.6(14) . . ?
C19B C18A C20B 49.2(10) . . ?
C23A C18A C20B 76.8(10) . . ?
C18B C18A C17B 25(2) . . ?
C19A C18A C17B 120.3(12) . . ?
C17A C18A C17B 28.7(8) . . ?
C23B C18A C17B 87.5(12) . . ?
C19B C18A C17B 92.4(11) . . ?
C23A C18A C17B 117.0(9) . . ?
C20B C18A C17B 141.3(10) . . ?
C18A C19A C20A 116.5(11) . . ?
C18A C19A C20B 68.3(10) . . ?
C20A C19A C20B 76.8(9) . . ?
C18A C19A C18B 13.7(11) . . ?
C20A C19A C18B 129.2(8) . . ?
C20B C19A C18B 78.8(11) . . ?
C18A C19A C19B 47.9(9) . . ?
C20A C19A C19B 119.8(10) . . ?
C20B C19A C19B 43.0(7) . . ?
C18B C19A C19B 50.0(11) . . ?
C19A C20A C21A 122.3(10) . . ?
C22A C21A C20A 118.7(12) . . ?
C23A C22A C21A 119.9(15) . . ?
C23A C22A C21B 73.5(13) . . ?
C21A C22A C21B 90.3(12) . . ?
C23A C22A C23B 11.3(14) . . ?
C21A C22A C23B 122.8(11) . . ?
C21B C22A C23B 84.6(11) . . ?
C23B C23A C22A 153(4) . . ?
C23B C23A C22B 92(3) . 5_655 ?
C22A C23A C22B 102(2) . 5_655 ?
C23B C23A C24A 43(2) . . ?
C22A C23A C24A 138(2) . . ?
C22B C23A C24A 51.0(13) 5_655 . ?
C23B C23A C18A 66(2) . . ?
C22A C23A C18A 124.6(14) . . ?
C22B C23A C18A 115.5(19) 5_655 . ?
C24A C23A C18A 97.3(17) . . ?
C23B C23A C21B 140(3) . . ?
C22A C23A C21B 66.1(11) . . ?
C22B C23A C21B 60.7(15) 5_655 . ?
C24A C23A C21B 109.8(14) . . ?
C18A C23A C21B 98.0(14) . . ?
C23B C23A C18B 41(2) . . ?
C22A C23A C18B 149.6(17) . . ?
C22B C23A C18B 103(2) 5_655 . ?
C24A C23A C18B 72.2(15) . . ?
C18A C23A C18B 25.9(8) . . ?
C21B C23A C18B 112.2(18) . . ?
C24B C24A C23B 94.2(19) . . ?
C24B C24A C22B 160.9(19) . 5_655 ?
C23B C24A C22B 92.5(18) . 5_655 ?
C24B C24A N1A 29.0(11) . . ?
C23B C24A N1A 91.4(18) . . ?
C22B C24A N1A 168.4(16) 5_655 . ?
C24B C24A C23A 117.6(14) . . ?
C23B C24A C23A 29.7(12) . . ?
C22B C24A C23A 64.4(13) 5_655 . ?
N1A C24A C23A 120.9(13) . . ?
C24B C24A C19B 72.5(14) . 5_655 ?
C23B C24A C19B 147.3(18) . 5_655 ?
C22B C24A C19B 109.9(17) 5_655 5_655 ?
N1A C24A C19B 62.3(11) . 5_655 ?
C23A C24A C19B 165.6(17) . 5_655 ?
C24B C24A C17A 127.2(14) . 5_655 ?
C23B C24A C17A 134.8(17) . 5_655 ?
C22B C24A C17A 54.9(14) 5_655 5_655 ?
N1A C24A C17A 115.6(12) . 5_655 ?
C23A C24A C17A 115.2(12) . 5_655 ?
C19B C24A C17A 55.7(12) 5_655 5_655 ?
C24B C24A C18B 93.3(13) . . ?
C23B C24A C18B 39.7(14) . . ?
C22B C24A C18B 103.2(14) 5_655 . ?
N1A C24A C18B 73.2(9) . . ?
C23A C24A C18B 61.2(13) . . ?
C19B C24A C18B 109.8(12) 5_655 . ?
C17A C24A C18B 111.9(12) 5_655 . ?
O2A O2B C16B 39.8(7) . . ?
N1A N1B C16B 96.1(13) . . ?
N1A N1B C24B 27.9(10) . . ?
C16B N1B C24B 118.5(13) . . ?
N1A N1B C16A 53.6(10) . . ?
C16B N1B C16A 42.5(9) . . ?
C24B N1B C16A 78.2(10) . . ?
O2A C16B C16A 77(2) . . ?
O2A C16B O2B 66(2) . . ?
C16A C16B O2B 143.1(18) . . ?
O2A C16B N1B 124.7(17) . . ?
C16A C16B N1B 83.8(15) . . ?
O2B C16B N1B 120.3(15) . . ?
O2A C16B C17B 77.8(19) . . ?
C16A C16B C17B 40.4(10) . . ?
O2B C16B C17B 122.5(11) . . ?
N1B C16B C17B 116.9(16) . . ?
O2A C16B N1A 108(2) . . ?
C16A C16B N1A 46.1(12) . . ?
O2B C16B N1A 150.6(11) . . ?
N1B C16B N1A 37.7(8) . . ?
C17B C16B N1A 81.2(12) . . ?
C16A C17B C17A 99.9(18) . . ?
C16A C17B C18B 88.9(16) . . ?
C17A C17B C18B 41.7(15) . . ?
C16A C17B C16B 50.0(12) . . ?
C17A C17B C16B 147.8(16) . . ?
C18B C17B C16B 116.3(16) . . ?
C16A C17B O2A 54.5(12) . . ?
C17A C17B O2A 144.1(14) . . ?
C18B C17B O2A 141.5(13) . . ?
C16B C17B O2A 32.4(6) . . ?
C16A C17B C22B 73.1(15) . . ?
C17A C17B C22B 56.6(16) . . ?
C18B C17B C22B 90(2) . . ?
C16B C17B C22B 113.5(14) . . ?
O2A C17B C22B 89.5(14) . . ?
C16A C17B C18A 103.2(13) . . ?
C17A C17B C18A 43.5(12) . . ?
C18B C17B C18A 14.8(13) . . ?
C16B C17B C18A 123.2(10) . . ?
O2A C17B C18A 153.1(9) . . ?
C22B C17B C18A 98.2(14) . . ?
C18A C18B C17A 119(4) . . ?
C18A C18B C17B 140(3) . . ?
C17A C18B C17B 49.8(15) . . ?
C18A C18B C23B 81(2) . . ?
C17A C18B C23B 147(4) . . ?
C17B C18B C23B 131(2) . . ?
C18A C18B C16A 170(4) . . ?
C17A C18B C16A 66.5(18) . . ?
C17B C18B C16A 35.7(7) . . ?
C23B C18B C16A 98.4(17) . . ?
C18A C18B C19B 62(2) . . ?
C17A C18B C19B 67(3) . . ?
C17B C18B C19B 116(2) . . ?
C23B C18B C19B 106.9(19) . . ?
C16A C18B C19B 127(2) . . ?
C18A C18B C23A 59.6(17) . . ?
C17A C18B C23A 149(4) . . ?
C17B C18B C23A 153.0(19) . . ?
C23B C18B C23A 22.7(11) . . ?
C16A C18B C23A 120.8(13) . . ?
C19B C18B C23A 88.6(13) . . ?
C18A C18B C19A 21.1(18) . . ?
C17A C18B C19A 106(2) . . ?
C17B C18B C19A 119.1(17) . . ?
C23B C18B C19A 99.3(17) . . ?
C16A C18B C19A 152.9(18) . . ?
C19B C18B C19A 65.9(11) . . ?
C23A C18B C19A 79.5(10) . . ?
C18A C18B C24A 105(2) . . ?
C17A C18B C24A 116(3) . . ?
C17B C18B C24A 113.9(15) . . ?
C23B C18B C24A 31.1(12) . . ?
C16A C18B C24A 78.2(11) . . ?
C19B C18B C24A 101.0(17) . . ?
C23A C18B C24A 46.5(8) . . ?
C19A C18B C24A 125.6(11) . . ?
C23A C23B C24A 107(3) . . ?
C23A C23B C18B 116(3) . . ?
C24A C23B C18B 109(2) . . ?
C23A C23B C18A 84(3) . . ?
C24A C23B C18A 132.3(19) . . ?
C18B C23B C18A 33.0(9) . . ?
C23A C23B C24B 137(2) . . ?
C24A C23B C24B 42.1(11) . . ?
C18B C23B C24B 104.2(18) . . ?
C18A C23B C24B 137.1(16) . . ?
C23A C23B C22B 61(2) . 5_655 ?
C24A C23B C22B 48.7(15) . 5_655 ?
C18B C23B C22B 116(2) . 5_655 ?
C18A C23B C22B 110.3(16) . 5_655 ?
C24B C23B C22B 89.4(17) . 5_655 ?
C23A C23B C22A 15(2) . . ?
C24A C23B C22A 111.0(17) . . ?
C18B C23B C22A 125.1(17) . . ?
C18A C23B C22A 92.2(13) . . ?
C24B C23B C22A 130.7(10) . . ?
C22B C23B C22A 69.9(14) 5_655 . ?
C23A C23B N1A 158(3) . . ?
C24A C23B N1A 52.0(13) . . ?
C18B C23B N1A 81.1(15) . . ?
C18A C23B N1A 114.0(13) . . ?
C24B C23B N1A 23.1(6) . . ?
C22B C23B N1A 100.1(17) 5_655 . ?
C22A C23B N1A 153.8(9) . . ?
N1A C24B C24A 106(3) . . ?
N1A C24B N1B 46(3) . . ?
C24A C24B N1B 145.9(16) . . ?
N1A C24B C23B 98(2) . . ?
C24A C24B C23B 43.7(13) . . ?
N1B C24B C23B 111.8(12) . . ?
N1A C24B C19B 73(2) . 5_655 ?
C24A C24B C19B 69.8(14) . 5_655 ?
N1B C24B C19B 109.8(14) . 5_655 ?
C23B C24B C19B 107.9(16) . 5_655 ?
N1A C24B C16A 21.1(17) . . ?
C24A C24B C16A 93.1(15) . . ?
N1B C24B C16A 54.1(8) . . ?
C23B C24B C16A 77.6(9) . . ?
C19B C24B C16A 82.8(10) 5_655 . ?
C20B C19B C18A 79.6(16) . . ?
C20B C19B C17A 137(2) . . ?
C18A C19B C17A 57.8(12) . . ?
C20B C19B N1A 90.6(17) . 5_655 ?
C18A C19B N1A 138.3(14) . 5_655 ?
C17A C19B N1A 114.7(14) . 5_655 ?
C20B C19B C24A 140.2(19) . 5_655 ?
C18A C19B C24A 114.8(15) . 5_655 ?
C17A C19B C24A 63.9(10) . 5_655 ?
N1A C19B C24A 53.2(10) 5_655 5_655 ?
C20B C19B C24B 114(2) . 5_655 ?
C18A C19B C24B 149.5(15) . 5_655 ?
C17A C19B C24B 101.1(14) . 5_655 ?
N1A C19B C24B 25.8(6) 5_655 5_655 ?
C24A C19B C24B 37.8(9) 5_655 5_655 ?
C20B C19B C18B 104.9(18) . . ?
C18A C19B C18B 29.1(10) . . ?
C17A C19B C18B 31.8(8) . . ?
N1A C19B C18B 123.1(17) 5_655 . ?
C24A C19B C18B 86.0(15) 5_655 . ?
C24B C19B C18B 122.7(18) 5_655 . ?
C20B C19B C19A 66.3(13) . . ?
C18A C19B C19A 38.4(8) . . ?
C17A C19B C19A 82.9(14) . . ?
N1A C19B C19A 156.7(13) 5_655 . ?
C24A C19B C19A 146.8(16) 5_655 . ?
C24B C19B C19A 171.8(13) 5_655 . ?
C18B C19B C19A 64.1(15) . . ?
C21B C20B C19B 116.0(17) . . ?
C21B C20B C18A 93.8(15) . . ?
C19B C20B C18A 51.2(13) . . ?
C21B C20B C19A 116.2(16) . . ?
C19B C20B C19A 70.7(15) . . ?
C18A C20B C19A 38.0(6) . . ?
C20B C21B C22A 109.1(19) . . ?
C20B C21B C22B 115.5(17) . 5_655 ?
C22A C21B C22B 82.4(18) . 5_655 ?
C20B C21B C23A 91.0(18) . . ?
C22A C21B C23A 40.4(12) . . ?
C22B C21B C23A 57.3(15) 5_655 . ?
C24A C22B C17A 76(2) 5_655 . ?
C24A C22B C23A 64.7(14) 5_655 5_655 ?
C17A C22B C23A 134(3) . 5_655 ?
C24A C22B C21B 124.2(19) 5_655 5_655 ?
C17A C22B C21B 137(2) . 5_655 ?
C23A C22B C21B 62.0(14) 5_655 5_655 ?
C24A C22B C16A 117.3(18) 5_655 . ?
C17A C22B C16A 57.2(11) . . ?
C23A C22B C16A 122.8(14) 5_655 . ?
C21B C22B C16A 80.5(17) 5_655 . ?
C24A C22B C17B 112(2) 5_655 . ?
C17A C22B C17B 36.8(9) . . ?
C23A C22B C17B 153.3(15) 5_655 . ?
C21B C22B C17B 108(2) 5_655 . ?
C16A C22B C17B 32.4(7) . . ?
C24A C22B C23B 38.8(10) 5_655 5_655 ?
C17A C22B C23B 109(2) . 5_655 ?
C23A C22B C23B 27.0(8) 5_655 5_655 ?
C21B C22B C23B 85.7(15) 5_655 5_655 ?
C16A C22B C23B 120.4(11) . 5_655 ?
C17B C22B C23B 138.4(18) . 5_655 ?

loop_
_geom_bond_atom_site_label_1
_geom_bond_atom_site_label_2
_geom_bond_distance
_geom_bond_site_symmetry_2
_geom_bond_publ_flag
O1 C3 1.415(5) . ?
O1 H1O1 0.8200 . ?
C1 C2 1.197(5) . ?
C1 C1 1.378(7) 3_655 ?
C2 C3 1.477(5) . ?
C3 C10 1.517(6) . ?
C3 C4 1.543(5) . ?
C4 C5 1.377(6) . ?
C4 C9 1.384(5) . ?
C5 C6 1.401(6) . ?
C5 H5 0.9300 . ?
C6 C7 1.383(7) . ?
C6 H6 0.9300 . ?
C7 C8 1.372(7) . ?
C7 H7 0.9300 . ?
C8 C9 1.379(6) . ?
C8 H8 0.9300 . ?
C9 H9 0.9300 . ?
C10 C15 1.379(6) . ?
C10 C11 1.386(6) . ?
C11 C12 1.419(7) . ?
C11 H11 0.9300 . ?
C12 C13 1.413(9) . ?
C12 H12 0.9300 . ?
C13 C14 1.358(9) . ?
C13 H13 0.9300 . ?
C14 C15 1.358(8) . ?
C14 H14 0.9300 . ?
C15 H15 0.9300 . ?
O2A C16B 0.837(12) . ?
O2A O2B 1.195(14) . ?
O2A C16A 1.245(18) . ?
O2A C17B 1.528(18) . ?
N1A C24B 0.733(14) . ?
N1A N1B 1.136(18) . ?
N1A C16A 1.340(17) . ?
N1A C24A 1.454(19) . ?
N1A C19B 1.61(3) 5_655 ?
N1A C23B 1.84(3) . ?
N1A C16B 1.85(2) . ?
C16A C17B 0.950(12) . ?
C16A C16B 1.12(2) . ?
C16A C17A 1.51(2) . ?
C16A C18B 1.63(2) . ?
C16A N1B 1.653(17) . ?
C16A C22B 1.70(3) . ?
C16A C24B 1.997(19) . ?
C17A C18B 0.89(2) . ?
C17A C17B 1.024(16) . ?
C17A C22B 1.43(3) . ?
C17A C18A 1.47(2) . ?
C17A C19B 1.56(3) . ?
C17A C24A 1.69(2) 5_655 ?
C18A C18B 0.81(2) . ?
C18A C19A 1.236(14) . ?
C18A C23B 1.470(19) . ?
C18A C19B 1.48(3) . ?
C18A C23A 1.60(3) . ?
C18A C20B 1.87(3) . ?
C18A C17B 2.03(2) . ?
C19A C20A 1.351(15) . ?
C19A C20B 1.93(2) . ?
C19A C18B 1.96(3) . ?
C19A C19B 1.99(3) . ?
C20A C21A 1.434(14) . ?
C21A C22A 1.347(17) . ?
C22A C23A 1.08(2) . ?
C22A C21B 1.53(3) . ?
C22A C23B 1.83(2) . ?
C23A C23B 0.80(2) . ?
C23A C22B 1.53(3) 5_655 ?
C23A C24A 1.53(2) . ?
C23A C21B 1.61(3) . ?
C23A C18B 1.85(3) . ?
C24A C24B 1.07(2) . ?
C24A C23B 1.10(2) . ?
C24A C22B 1.32(3) 5_655 ?
C24A C19B 1.64(2) 5_655 ?
C24A C17A 1.69(2) 5_655 ?
C24A C18B 2.01(3) . ?
O2B C16B 1.26(2) . ?
N1B C16B 1.340(15) . ?
N1B C24B 1.51(2) . ?
C16B C17B 1.47(2) . ?
C17B C18B 1.34(2) . ?
C17B C22B 1.71(3) . ?
C18B C23B 1.36(2) . ?
C18B C19B 1.67(4) . ?
C23B C24B 1.59(3) . ?
C23B C22B 1.75(3) 5_655 ?
C24B C19B 1.67(3) 5_655 ?
C19B C20B 1.44(2) . ?
C19B N1A 1.61(3) 5_655 ?
C19B C24A 1.64(2) 5_655 ?
C19B C24B 1.67(3) 5_655 ?
C20B C21B 1.42(2) . ?
C21B C22B 1.59(3) 5_655 ?
C22B C24A 1.32(3) 5_655 ?
C22B C23A 1.53(3) 5_655 ?
C22B C21B 1.59(3) 5_655 ?
C22B C23B 1.75(3) 5_655 ?

loop_
_geom_torsion_atom_site_label_1
_geom_torsion_atom_site_label_2
_geom_torsion_atom_site_label_3
_geom_torsion_atom_site_label_4
_geom_torsion
_geom_torsion_site_symmetry_1
_geom_torsion_site_symmetry_2
_geom_torsion_site_symmetry_3
_geom_torsion_site_symmetry_4
_geom_torsion_publ_flag
C1 C1 C2 C3 1(19) 3_655 . . . ?
C1 C2 C3 O1 21(8) . . . . ?
C1 C2 C3 C10 143(8) . . . . ?
C1 C2 C3 C4 -97(8) . . . . ?
O1 C3 C4 C5 -145.2(4) . . . . ?
C2 C3 C4 C5 -26.6(5) . . . . ?
C10 C3 C4 C5 95.0(4) . . . . ?
O1 C3 C4 C9 36.9(5) . . . . ?
C2 C3 C4 C9 155.5(4) . . . . ?
C10 C3 C4 C9 -82.9(4) . . . . ?
C9 C4 C5 C6 0.1(7) . . . . ?
C3 C4 C5 C6 -177.9(4) . . . . ?
C4 C5 C6 C7 -0.1(7) . . . . ?
C5 C6 C7 C8 0.1(8) . . . . ?
C6 C7 C8 C9 -0.1(8) . . . . ?
C7 C8 C9 C4 0.0(7) . . . . ?
C5 C4 C9 C8 0.0(6) . . . . ?
C3 C4 C9 C8 178.0(4) . . . . ?
O1 C3 C10 C15 -15.5(5) . . . . ?
C2 C3 C10 C15 -136.7(4) . . . . ?
C4 C3 C10 C15 101.9(4) . . . . ?
O1 C3 C10 C11 168.8(3) . . . . ?
C2 C3 C10 C11 47.7(5) . . . . ?
C4 C3 C10 C11 -73.8(4) . . . . ?
C15 C10 C11 C12 0.9(6) . . . . ?
C3 C10 C11 C12 176.7(4) . . . . ?
C10 C11 C12 C13 -0.8(7) . . . . ?
C11 C12 C13 C14 0.2(8) . . . . ?
C12 C13 C14 C15 0.2(9) . . . . ?
C13 C14 C15 C10 0.0(8) . . . . ?
C11 C10 C15 C14 -0.5(7) . . . . ?
C3 C10 C15 C14 -176.3(4) . . . . ?
C16B O2A C16A C17B 92.7(19) . . . . ?
O2B O2A C16A C17B 86.6(17) . . . . ?
O2B O2A C16A C16B -6.0(13) . . . . ?
C17B O2A C16A C16B -92.7(19) . . . . ?
C16B O2A C16A N1A -62(2) . . . . ?
O2B O2A C16A N1A -68(2) . . . . ?
C17B O2A C16A N1A -154(3) . . . . ?
C16B O2A C16A C17A 115(2) . . . . ?
O2B O2A C16A C17A 108.5(18) . . . . ?
C17B O2A C16A C17A 21.9(12) . . . . ?
C16B O2A C16A C18B 76(3) . . . . ?
O2B O2A C16A C18B 70(3) . . . . ?
C17B O2A C16A C18B -17(3) . . . . ?
C16B O2A C16A N1B -40.0(13) . . . . ?
O2B O2A C16A N1B -46.0(14) . . . . ?
C17B O2A C16A N1B -132.6(15) . . . . ?
C16B O2A C16A C22B 166.3(17) . . . . ?
O2B O2A C16A C22B 160.2(13) . . . . ?
C17B O2A C16A C22B 73.6(13) . . . . ?
C16B O2A C16A C24B -52.3(19) . . . . ?
O2B O2A C16A C24B -58(2) . . . . ?
C17B O2A C16A C24B -145(2) . . . . ?
C24B N1A C16A C17B 7(9) . . . . ?
N1B N1A C16A C17B -101(3) . . . . ?
C24A N1A C16A C17B 45(4) . . . . ?
C19B N1A C16A C17B 115(3) 5_655 . . . ?
C23B N1A C16A C17B 16(4) . . . . ?
C16B N1A C16A C17B -98(4) . . . . ?
C24B N1A C16A C16B 106(7) . . . . ?
N1B N1A C16A C16B -3.2(15) . . . . ?
C24A N1A C16A C16B 143.5(15) . . . . ?
C19B N1A C16A C16B -146.6(15) 5_655 . . . ?
C23B N1A C16A C16B 113.8(15) . . . . ?
C24B N1A C16A O2A 141(6) . . . . ?
N1B N1A C16A O2A 32(2) . . . . ?
C24A N1A C16A O2A 178.9(15) . . . . ?
C19B N1A C16A O2A -111(2) 5_655 . . . ?
C23B N1A C16A O2A 149.3(17) . . . . ?
C16B N1A C16A O2A 35.5(12) . . . . ?
C24B N1A C16A C17A -35(7) . . . . ?
N1B N1A C16A C17A -144.1(13) . . . . ?
C24A N1A C16A C17A 3(2) . . . . ?
C19B N1A C16A C17A 72.5(17) 5_655 . . . ?
C23B N1A C16A C17A -27.1(16) . . . . ?
C16B N1A C16A C17A -141(2) . . . . ?
C24B N1A C16A C18B -14(7) . . . . ?
N1B N1A C16A C18B -122.5(17) . . . . ?
C24A N1A C16A C18B 24(2) . . . . ?
C19B N1A C16A C18B 94.1(18) 5_655 . . . ?
C23B N1A C16A C18B -5.5(17) . . . . ?
C16B N1A C16A C18B -119(2) . . . . ?
C24B N1A C16A N1B 109(7) . . . . ?
C24A N1A C16A N1B 146.7(18) . . . . ?
C19B N1A C16A N1B -143.4(17) 5_655 . . . ?
C23B N1A C16A N1B 117.0(14) . . . . ?
C16B N1A C16A N1B 3.2(15) . . . . ?
C24B N1A C16A C22B -95(7) . . . . ?
N1B N1A C16A C22B 156.5(17) . . . . ?
C24A N1A C16A C22B -57(2) . . . . ?
C19B N1A C16A C22B 13(2) 5_655 . . . ?
C23B N1A C16A C22B -86.4(18) . . . . ?
C16B N1A C16A C22B 160(2) . . . . ?
N1B N1A C16A C24B -109(7) . . . . ?
C24A N1A C16A C24B 38(6) . . . . ?
C19B N1A C16A C24B 108(7) 5_655 . . . ?
C23B N1A C16A C24B 8(6) . . . . ?
C16B N1A C16A C24B -106(7) . . . . ?
C17B C16A C17A C18B -99(3) . . . . ?
C16B C16A C17A C18B -82(4) . . . . ?
O2A C16A C17A C18B -133(3) . . . . ?
N1A C16A C17A C18B 43(3) . . . . ?
N1B C16A C17A C18B -1(4) . . . . ?
C22B C16A C17A C18B 150(3) . . . . ?
C24B C16A C17A C18B 36(3) . . . . ?
C16B C16A C17A C17B 17(2) . . . . ?
O2A C16A C17A C17B -34(2) . . . . ?
N1A C16A C17A C17B 142(2) . . . . ?
C18B C16A C17A C17B 99(3) . . . . ?
N1B C16A C17A C17B 99(3) . . . . ?
C22B C16A C17A C17B -111(2) . . . . ?
C24B C16A C17A C17B 135.5(19) . . . . ?
C17B C16A C17A C22B 111(2) . . . . ?
C16B C16A C17A C22B 128(2) . . . . ?
O2A C16A C17A C22B 76.7(19) . . . . ?
N1A C16A C17A C22B -107.1(18) . . . . ?
C18B C16A C17A C22B -150(3) . . . . ?
N1B C16A C17A C22B -151(2) . . . . ?
C24B C16A C17A C22B -113.9(14) . . . . ?
C17B C16A C17A C18A -94.6(18) . . . . ?
C16B C16A C17A C18A -77(2) . . . . ?
O2A C16A C17A C18A -128.5(18) . . . . ?
N1A C16A C17A C18A 47.8(19) . . . . ?
C18B C16A C17A C18A 5(2) . . . . ?
N1B C16A C17A C18A 4(3) . . . . ?
C22B C16A C17A C18A 154.8(19) . . . . ?
C24B C16A C17A C18A 41.0(15) . . . . ?
C17B C16A C17A C19B -155(3) . . . . ?
C16B C16A C17A C19B -138(3) . . . . ?
O2A C16A C17A C19B 171(2) . . . . ?
N1A C16A C17A C19B -13(3) . . . . ?
C18B C16A C17A C19B -56(4) . . . . ?
N1B C16A C17A C19B -56(4) . . . . ?
C22B C16A C17A C19B 94(3) . . . . ?
C24B C16A C17A C19B -20(3) . . . . ?
C17B C16A C17A C24A 144(2) . . . 5_655 ?
C16B C16A C17A C24A 161.1(19) . . . 5_655 ?
O2A C16A C17A C24A 109.8(19) . . . 5_655 ?
N1A C16A C17A C24A -73.9(18) . . . 5_655 ?
C18B C16A C17A C24A -117(3) . . . 5_655 ?
N1B C16A C17A C24A -118(2) . . . 5_655 ?
C22B C16A C17A C24A 33.2(11) . . . 5_655 ?
C24B C16A C17A C24A -80.7(13) . . . 5_655 ?
C17B C17A C18A C18B -50(5) . . . . ?
C22B C17A C18A C18B 75(7) . . . . ?
C16A C17A C18A C18B -10(5) . . . . ?
C19B C17A C18A C18B 137(5) . . . . ?
C24A C17A C18A C18B 109(5) 5_655 . . . ?
C18B C17A C18A C19A 146(6) . . . . ?
C17B C17A C18A C19A 95.3(18) . . . . ?
C22B C17A C18A C19A -139(4) . . . . ?
C16A C17A C18A C19A 135.7(15) . . . . ?
C19B C17A C18A C19A -77.1(17) . . . . ?
C24A C17A C18A C19A -105.7(16) 5_655 . . . ?
C18B C17A C18A C23B -25(5) . . . . ?
C17B C17A C18A C23B -75.6(17) . . . . ?
C22B C17A C18A C23B 50(5) . . . . ?
C16A C17A C18A C23B -35.2(17) . . . . ?
C19B C17A C18A C23B 111.9(15) . . . . ?
C24A C17A C18A C23B 83.4(15) 5_655 . . . ?
C18B C17A C18A C19B -137(5) . . . . ?
C17B C17A C18A C19B 172.5(18) . . . . ?
C22B C17A C18A C19B -62(4) . . . . ?
C16A C17A C18A C19B -147.2(16) . . . . ?
C24A C17A C18A C19B -28.5(12) 5_655 . . . ?
C18B C17A C18A C23A -43(5) . . . . ?
C17B C17A C18A C23A -93.1(19) . . . . ?
C22B C17A C18A C23A 32(5) . . . . ?
C16A C17A C18A C23A -52.7(19) . . . . ?
C19B C17A C18A C23A 94.4(16) . . . . ?
C24A C17A C18A C23A 65.9(17) 5_655 . . . ?
C18B C17A C18A C20B -130(5) . . . . ?
C17B C17A C18A C20B 179.7(14) . . . . ?
C22B C17A C18A C20B -55(5) . . . . ?
C16A C17A C18A C20B -140.0(13) . . . . ?
C19B C17A C18A C20B 7.2(12) . . . . ?
C24A C17A C18A C20B -21.3(14) 5_655 . . . ?
C18B C17A C18A C17B 50(5) . . . . ?
C22B C17A C18A C17B 125(5) . . . . ?
C16A C17A C18A C17B 40.4(11) . . . . ?
C19B C17A C18A C17B -172.5(18) . . . . ?
C24A C17A C18A C17B 159.0(19) 5_655 . . . ?
C18B C18A C19A C20A -160(6) . . . . ?
C17A C18A C19A C20A 168.6(14) . . . . ?
C23B C18A C19A C20A -26(3) . . . . ?
C19B C18A C19A C20A 107.3(13) . . . . ?
C23A C18A C19A C20A -3.1(18) . . . . ?
C20B C18A C19A C20A 61.9(11) . . . . ?
C17B C18A C19A C20A -157.8(9) . . . . ?
C18B C18A C19A C20B 138(6) . . . . ?
C17A C18A C19A C20B 106.7(17) . . . . ?
C23B C18A C19A C20B -88(3) . . . . ?
C19B C18A C19A C20B 45.5(11) . . . . ?
C23A C18A C19A C20B -64.9(14) . . . . ?
C17B C18A C19A C20B 140.4(13) . . . . ?
C17A C18A C19A C18B -32(5) . . . . ?
C23B C18A C19A C18B 134(7) . . . . ?
C19B C18A C19A C18B -93(6) . . . . ?
C23A C18A C19A C18B 157(7) . . . . ?
C20B C18A C19A C18B -138(6) . . . . ?
C17B C18A C19A C18B 2(5) . . . . ?
C18B C18A C19A C19B 93(6) . . . . ?
C17A C18A C19A C19B 61.3(15) . . . . ?
C23B C18A C19A C19B -133(3) . . . . ?
C23A C18A C19A C19B -110.4(18) . . . . ?
C20B C18A C19A C19B -45.5(11) . . . . ?
C17B C18A C19A C19B 94.9(14) . . . . ?
C18A C19A C20A C21A 2.1(16) . . . . ?
C20B C19A C20A C21A 59.5(10) . . . . ?
C18B C19A C20A C21A -3.9(19) . . . . ?
C19B C19A C20A C21A 56.9(13) . . . . ?
C19A C20A C21A C22A 1.1(15) . . . . ?
C20A C21A C22A C23A -3(2) . . . . ?
C20A C21A C22A C21B -74.5(13) . . . . ?
C20A C21A C22A C23B 9.4(17) . . . . ?
C21A C22A C23A C23B 108(7) . . . . ?
C21B C22A C23A C23B -171(7) . . . . ?
C21A C22A C23A C22B -130.6(15) . . . 5_655 ?
C21B C22A C23A C22B -50.0(15) . . . 5_655 ?
C23B C22A C23A C22B 121(7) . . . 5_655 ?
C21A C22A C23A C24A -174.2(17) . . . . ?
C21B C22A C23A C24A -94(3) . . . . ?
C23B C22A C23A C24A 78(7) . . . . ?
C21A C22A C23A C18A 2(3) . . . . ?
C21B C22A C23A C18A 83.1(18) . . . . ?
C23B C22A C23A C18A -106(7) . . . . ?
C21A C22A C23A C21B -80.6(15) . . . . ?
C23B C22A C23A C21B 171(7) . . . . ?
C21A C22A C23A C18B 13(5) . . . . ?
C21B C22A C23A C18B 94(4) . . . . ?
C23B C22A C23A C18B -95(7) . . . . ?
C18B C18A C23A C23B 16(4) . . . . ?
C19A C18A C23A C23B -151(3) . . . . ?
C17A C18A C23A C23B 37(3) . . . . ?
C19B C18A C23A C23B 106(3) . . . . ?
C20B C18A C23A C23B 146(3) . . . . ?
C17B C18A C23A C23B 5(3) . . . . ?
C18B C18A C23A C22A 168(3) . . . . ?
C19A C18A C23A C22A 1(3) . . . . ?
C17A C18A C23A C22A -171.0(19) . . . . ?
C23B C18A C23A C22A 152(4) . . . . ?
C19B C18A C23A C22A -102(2) . . . . ?
C20B C18A C23A C22A -62.3(19) . . . . ?
C17B C18A C23A C22A 156.5(16) . . . . ?
C18B C18A C23A C22B -64(4) . . . 5_655 ?
C19A C18A C23A C22B 129(2) . . . 5_655 ?
C17A C18A C23A C22B -43(2) . . . 5_655 ?
C23B C18A C23A C22B -81(3) . . . 5_655 ?
C19B C18A C23A C22B 25(2) . . . 5_655 ?
C20B C18A C23A C22B 65.4(18) . . . 5_655 ?
C17B C18A C23A C22B -76(2) . . . 5_655 ?
C18B C18A C23A C24A -14(3) . . . . ?
C19A C18A C23A C24A 178.7(13) . . . . ?
C17A C18A C23A C24A 6.8(18) . . . . ?
C23B C18A C23A C24A -31(2) . . . . ?
C19B C18A C23A C24A 75.5(14) . . . . ?
C20B C18A C23A C24A 115.4(12) . . . . ?
C17B C18A C23A C24A -25.8(14) . . . . ?
C18B C18A C23A C21B -126(3) . . . . ?
C19A C18A C23A C21B 67.4(18) . . . . ?
C17A C18A C23A C21B -104.5(17) . . . . ?
C23B C18A C23A C21B -142(3) . . . . ?
C19B C18A C23A C21B -35.8(17) . . . . ?
C20B C18A C23A C21B 4.2(12) . . . . ?
C17B C18A C23A C21B -137.1(12) . . . . ?
C19A C18A C23A C18B -167(4) . . . . ?
C17A C18A C23A C18B 21(3) . . . . ?
C23B C18A C23A C18B -16(4) . . . . ?
C19B C18A C23A C18B 90(3) . . . . ?
C20B C18A C23A C18B 130(3) . . . . ?
C17B C18A C23A C18B -11(3) . . . . ?
N1B N1A C24A C24B -42(3) . . . . ?
C16A N1A C24A C24B -152(3) . . . . ?
C19B N1A C24A C24B 104(3) 5_655 . . . ?
C23B N1A C24A C24B -96(3) . . . . ?
C16B N1A C24A C24B -119(4) . . . . ?
C24B N1A C24A C23B 96(3) . . . . ?
N1B N1A C24A C23B 54(3) . . . . ?
C16A N1A C24A C23B -56.0(18) . . . . ?
C19B N1A C24A C23B -159.7(16) 5_655 . . . ?
C16B N1A C24A C23B -23(2) . . . . ?
C24B N1A C24A C22B -154(9) . . . 5_655 ?
N1B N1A C24A C22B 164(7) . . . 5_655 ?
C16A N1A C24A C22B 54(9) . . . 5_655 ?
C19B N1A C24A C22B -50(8) 5_655 . . 5_655 ?
C23B N1A C24A C22B 110(9) . . . 5_655 ?
C16B N1A C24A C22B 86(9) . . . 5_655 ?
C24B N1A C24A C23A 92(3) . . . . ?
N1B N1A C24A C23A 50(3) . . . . ?
C16A N1A C24A C23A -60(2) . . . . ?
C19B N1A C24A C23A -164(2) 5_655 . . . ?
C23B N1A C24A C23A -4.2(16) . . . . ?
C16B N1A C24A C23A -27(3) . . . . ?
C24B N1A C24A C19B -104(3) . . . 5_655 ?
N1B N1A C24A C19B -146(2) . . . 5_655 ?
C16A N1A C24A C19B 103.7(17) . . . 5_655 ?
C23B N1A C24A C19B 159.7(16) . . . 5_655 ?
C16B N1A C24A C19B 137(2) . . . 5_655 ?
C24B N1A C24A C17A -121(3) . . . 5_655 ?
N1B N1A C24A C17A -163.2(17) . . . 5_655 ?
C16A N1A C24A C17A 86.5(17) . . . 5_655 ?
C19B N1A C24A C17A -17.1(12) 5_655 . . 5_655 ?
C23B N1A C24A C17A 143(2) . . . 5_655 ?
C16B N1A C24A C17A 119(2) . . . 5_655 ?
C24B N1A C24A C18B 132(3) . . . . ?
N1B N1A C24A C18B 90(2) . . . . ?
C16A N1A C24A C18B -20.2(16) . . . . ?
C19B N1A C24A C18B -123.9(14) 5_655 . . . ?
C23B N1A C24A C18B 35.8(15) . . . . ?
C16B N1A C24A C18B 13(2) . . . . ?
C23B C23A C24A C24B 42(3) . . . . ?
C22A C23A C24A C24B -99(3) . . . . ?
C22B C23A C24A C24B -159(2) 5_655 . . . ?
C18A C23A C24A C24B 84(2) . . . . ?
C21B C23A C24A C24B -174.5(17) . . . . ?
C18B C23A C24A C24B 78(2) . . . . ?
C22A C23A C24A C23B -140(5) . . . . ?
C22B C23A C24A C23B 160(3) 5_655 . . . ?
C18A C23A C24A C23B 43(2) . . . . ?
C21B C23A C24A C23B 144(4) . . . . ?
C18B C23A C24A C23B 36(3) . . . . ?
C23B C23A C24A C22B -160(3) . . . 5_655 ?
C22A C23A C24A C22B 60(3) . . . 5_655 ?
C18A C23A C24A C22B -117.1(15) . . . 5_655 ?
C21B C23A C24A C22B -15.8(16) . . . 5_655 ?
C18B C23A C24A C22B -123.6(16) . . . 5_655 ?
C23B C23A C24A N1A 9(3) . . . . ?
C22A C23A C24A N1A -132(2) . . . . ?
C22B C23A C24A N1A 168.2(18) 5_655 . . . ?
C18A C23A C24A N1A 51.2(19) . . . . ?
C21B C23A C24A N1A 152.4(15) . . . . ?
C18B C23A C24A N1A 44.6(18) . . . . ?
C23B C23A C24A C19B -90(6) . . . 5_655 ?
C22A C23A C24A C19B 130(6) . . . 5_655 ?
C22B C23A C24A C19B 69(6) 5_655 . . 5_655 ?
C18A C23A C24A C19B -48(6) . . . 5_655 ?
C21B C23A C24A C19B 54(7) . . . 5_655 ?
C18B C23A C24A C19B -54(6) . . . 5_655 ?
C23B C23A C24A C17A -138(3) . . . 5_655 ?
C22A C23A C24A C17A 81(3) . . . 5_655 ?
C22B C23A C24A C17A 21.3(15) 5_655 . . 5_655 ?
C18A C23A C24A C17A -95.7(14) . . . 5_655 ?
C21B C23A C24A C17A 6(2) . . . 5_655 ?
C18B C23A C24A C17A -102.3(15) . . . 5_655 ?
C23B C23A C24A C18B -36(3) . . . . ?
C22A C23A C24A C18B -176(3) . . . . ?
C22B C23A C24A C18B 123.6(16) 5_655 . . . ?
C18A C23A C24A C18B 6.5(14) . . . . ?
C21B C23A C24A C18B 108(2) . . . . ?
C16A O2A O2B C16B 5.5(12) . . . . ?
C17B O2A O2B C16B 52.7(13) . . . . ?
C24B N1A N1B C16B -145(2) . . . . ?
C16A N1A N1B C16B 2.7(12) . . . . ?
C24A N1A N1B C16B -116(2) . . . . ?
C19B N1A N1B C16B 119(2) 5_655 . . . ?
C23B N1A N1B C16B -83.3(12) . . . . ?
C16A N1A N1B C24B 148(3) . . . . ?
C24A N1A N1B C24B 29.3(19) . . . . ?
C19B N1A N1B C24B -96(3) 5_655 . . . ?
C23B N1A N1B C24B 62(2) . . . . ?
C16B N1A N1B C24B 145(2) . . . . ?
C24B N1A N1B C16A -148(3) . . . . ?
C24A N1A N1B C16A -119(2) . . . . ?
C19B N1A N1B C16A 116(3) 5_655 . . . ?
C23B N1A N1B C16A -86.0(11) . . . . ?
C16B N1A N1B C16A -2.7(12) . . . . ?
C17B C16A N1B N1A 128(2) . . . . ?
C16B C16A N1B N1A 176.0(18) . . . . ?
O2A C16A N1B N1A -152.4(15) . . . . ?
C17A C16A N1B N1A 66(2) . . . . ?
C18B C16A N1B N1A 65.3(17) . . . . ?
C22B C16A N1B N1A -53(3) . . . . ?
C24B C16A N1B N1A 14.6(13) . . . . ?
C17B C16A N1B C16B -48(2) . . . . ?
O2A C16A N1B C16B 31.5(10) . . . . ?
N1A C16A N1B C16B -176.0(18) . . . . ?
C17A C16A N1B C16B -110(3) . . . . ?
C18B C16A N1B C16B -111(2) . . . . ?
C22B C16A N1B C16B 131(4) . . . . ?
C24B C16A N1B C16B -161.4(14) . . . . ?
C17B C16A N1B C24B 113(2) . . . . ?
C16B C16A N1B C24B 161.4(14) . . . . ?
O2A C16A N1B C24B -167.0(11) . . . . ?
N1A C16A N1B C24B -14.6(13) . . . . ?
C17A C16A N1B C24B 51(2) . . . . ?
C18B C16A N1B C24B 50.7(16) . . . . ?
C22B C16A N1B C24B -67(3) . . . . ?
O2B O2A C16B C16A 175.6(9) . . . . ?
C17B O2A C16B C16A 41.4(8) . . . . ?
C16A O2A C16B O2B -175.6(9) . . . . ?
C17B O2A C16B O2B -134.3(7) . . . . ?
O2B O2A C16B N1B -111(3) . . . . ?
C16A O2A C16B N1B 73(3) . . . . ?
C17B O2A C16B N1B 114(3) . . . . ?
O2B O2A C16B C17B 134.3(7) . . . . ?
C16A O2A C16B C17B -41.4(8) . . . . ?
O2B O2A C16B N1A -149.2(13) . . . . ?
C16A O2A C16B N1A 35.2(12) . . . . ?
C17B O2A C16B N1A 76.5(14) . . . . ?
C17B C16A C16B O2A -86.1(15) . . . . ?
N1A C16A C16B O2A 130.4(14) . . . . ?
C17A C16A C16B O2A -98(2) . . . . ?
C18B C16A C16B O2A -135.3(16) . . . . ?
N1B C16A C16B O2A 127.7(16) . . . . ?
C22B C16A C16B O2A -21(3) . . . . ?
C24B C16A C16B O2A 141.5(13) . . . . ?
C17B C16A C16B O2B -79(2) . . . . ?
O2A C16A C16B O2B 6.7(15) . . . . ?
N1A C16A C16B O2B 137(2) . . . . ?
C17A C16A C16B O2B -91(3) . . . . ?
C18B C16A C16B O2B -129(2) . . . . ?
N1B C16A C16B O2B 134(2) . . . . ?
C22B C16A C16B O2B -15(4) . . . . ?
C24B C16A C16B O2B 148.2(19) . . . . ?
C17B C16A C16B N1B 146.2(12) . . . . ?
O2A C16A C16B N1B -127.7(16) . . . . ?
N1A C16A C16B N1B 2.7(12) . . . . ?
C17A C16A C16B N1B 134.7(17) . . . . ?
C18B C16A C16B N1B 97.0(13) . . . . ?
C22B C16A C16B N1B -149(2) . . . . ?
C24B C16A C16B N1B 13.8(11) . . . . ?
O2A C16A C16B C17B 86.1(15) . . . . ?
N1A C16A C16B C17B -143.5(17) . . . . ?
C17A C16A C16B C17B -11.5(16) . . . . ?
C18B C16A C16B C17B -49.2(13) . . . . ?
N1B C16A C16B C17B -146.2(12) . . . . ?
C22B C16A C16B C17B 65(2) . . . . ?
C24B C16A C16B C17B -132.4(15) . . . . ?
C17B C16A C16B N1A 143.5(17) . . . . ?
O2A C16A C16B N1A -130.4(14) . . . . ?
C17A C16A C16B N1A 132(2) . . . . ?
C18B C16A C16B N1A 94.2(16) . . . . ?
N1B C16A C16B N1A -2.7(12) . . . . ?
C22B C16A C16B N1A -152(3) . . . . ?
C24B C16A C16B N1A 11.1(9) . . . . ?
O2A O2B C16B C16A -7.1(16) . . . . ?
O2A O2B C16B N1B 117.5(19) . . . . ?
O2A O2B C16B C17B -56.2(14) . . . . ?
O2A O2B C16B N1A 84(3) . . . . ?
N1A N1B C16B O2A -73(3) . . . . ?
C24B N1B C16B O2A -91(3) . . . . ?
C16A N1B C16B O2A -70(3) . . . . ?
N1A N1B C16B C16A -3.2(15) . . . . ?
C24B N1B C16B C16A -20.8(16) . . . . ?
N1A N1B C16B O2B -153.4(15) . . . . ?
C24B N1B C16B O2B -171.0(12) . . . . ?
C16A N1B C16B O2B -150(2) . . . . ?
N1A N1B C16B C17B 20.6(15) . . . . ?
C24B N1B C16B C17B 3.1(17) . . . . ?
C16A N1B C16B C17B 23.8(10) . . . . ?
C24B N1B C16B N1A -17.6(12) . . . . ?
C16A N1B C16B N1A 3.2(15) . . . . ?
C24B N1A C16B O2A -179(5) . . . . ?
N1B N1A C16B O2A 124(2) . . . . ?
C16A N1A C16B O2A -51.2(18) . . . . ?
C24A N1A C16B O2A -108(3) . . . . ?
C19B N1A C16B O2A 1(3) 5_655 . . . ?
C23B N1A C16B O2A -121(2) . . . . ?
C24B N1A C16B C16A -127(5) . . . . ?
N1B N1A C16B C16A 176(2) . . . . ?
C24A N1A C16B C16A -56(2) . . . . ?
C19B N1A C16B C16A 52(2) 5_655 . . . ?
C23B N1A C16B C16A -70.3(16) . . . . ?
C24B N1A C16B O2B 109(5) . . . . ?
N1B N1A C16B O2B 52(3) . . . . ?
C16A N1A C16B O2B -124(3) . . . . ?
C24A N1A C16B O2B -180(2) . . . . ?
C19B N1A C16B O2B -72(4) 5_655 . . . ?
C23B N1A C16B O2B 166(3) . . . . ?
C24B N1A C16B N1B 57(4) . . . . ?
C16A N1A C16B N1B -176(2) . . . . ?
C24A N1A C16B N1B 128(3) . . . . ?
C19B N1A C16B N1B -124(2) 5_655 . . . ?
C23B N1A C16B N1B 114.1(15) . . . . ?
C24B N1A C16B C17B -104(4) . . . . ?
N1B N1A C16B C17B -161.5(14) . . . . ?
C16A N1A C16B C17B 23.0(12) . . . . ?
C24A N1A C16B C17B -33(2) . . . . ?
C19B N1A C16B C17B 75(2) 5_655 . . . ?
C23B N1A C16B C17B -47.3(12) . . . . ?
C16B C16A C17B C17A -166.8(17) . . . . ?
O2A C16A C17B C17A 152.2(17) . . . . ?
N1A C16A C17B C17A -66(4) . . . . ?
C18B C16A C17B C17A -40.4(17) . . . . ?
N1B C16A C17B C17A -130(2) . . . . ?
C22B C16A C17B C17A 50.4(18) . . . . ?
C24B C16A C17B C17A -64(3) . . . . ?
C16B C16A C17B C18B -126(2) . . . . ?
O2A C16A C17B C18B -167(2) . . . . ?
N1A C16A C17B C18B -26(4) . . . . ?
C17A C16A C17B C18B 40.4(17) . . . . ?
N1B C16A C17B C18B -90(2) . . . . ?
C22B C16A C17B C18B 91(2) . . . . ?
C24B C16A C17B C18B -24(3) . . . . ?
O2A C16A C17B C16B -40.9(9) . . . . ?
N1A C16A C17B C16B 101(4) . . . . ?
C17A C16A C17B C16B 166.8(17) . . . . ?
C18B C16A C17B C16B 126(2) . . . . ?
N1B C16A C17B C16B 36.9(16) . . . . ?
C22B C16A C17B C16B -142.8(17) . . . . ?
C24B C16A C17B C16B 102(3) . . . . ?
C16B C16A C17B O2A 40.9(9) . . . . ?
N1A C16A C17B O2A 142(4) . . . . ?
C17A C16A C17B O2A -152.2(17) . . . . ?
C18B C16A C17B O2A 167(2) . . . . ?
N1B C16A C17B O2A 78(2) . . . . ?
C22B C16A C17B O2A -101.9(16) . . . . ?
C24B C16A C17B O2A 143(3) . . . . ?
C16B C16A C17B C22B 142.8(17) . . . . ?
O2A C16A C17B C22B 101.9(16) . . . . ?
N1A C16A C17B C22B -117(4) . . . . ?
C17A C16A C17B C22B -50.4(18) . . . . ?
C18B C16A C17B C22B -91(2) . . . . ?
N1B C16A C17B C22B 180(2) . . . . ?
C24B C16A C17B C22B -115(2) . . . . ?
C16B C16A C17B C18A -122.5(13) . . . . ?
O2A C16A C17B C18A -163.4(11) . . . . ?
N1A C16A C17B C18A -22(4) . . . . ?
C17A C16A C17B C18A 44.4(12) . . . . ?
C18B C16A C17B C18A 4.0(17) . . . . ?
N1B C16A C17B C18A -85.5(19) . . . . ?
C22B C16A C17B C18A 94.7(14) . . . . ?
C24B C16A C17B C18A -20(3) . . . . ?
C18B C17A C17B C16A 77(2) . . . . ?
C22B C17A C17B C16A -62.1(15) . . . . ?
C18A C17A C17B C16A 98.7(15) . . . . ?
C19B C17A C17B C16A 123(7) . . . . ?
C24A C17A C17B C16A -53(3) 5_655 . . . ?
C22B C17A C17B C18B -139(2) . . . . ?
C18A C17A C17B C18B 21.8(19) . . . . ?
C16A C17A C17B C18B -77(2) . . . . ?
C19B C17A C17B C18B 47(7) . . . . ?
C24A C17A C17B C18B -130(3) 5_655 . . . ?
C18B C17A C17B C16B 58(4) . . . . ?
C22B C17A C17B C16B -81(3) . . . . ?
C18A C17A C17B C16B 80(3) . . . . ?
C16A C17A C17B C16B -19(2) . . . . ?
C19B C17A C17B C16B 104(7) . . . . ?
C24A C17A C17B C16B -72(4) 5_655 . . . ?
C18B C17A C17B O2A 117(3) . . . . ?
C22B C17A C17B O2A -22(3) . . . . ?
C18A C17A C17B O2A 139(2) . . . . ?
C16A C17A C17B O2A 40(2) . . . . ?
C19B C17A C17B O2A 164(5) . . . . ?
C24A C17A C17B O2A -13(4) 5_655 . . . ?
C18B C17A C17B C22B 139(2) . . . . ?
C18A C17A C17B C22B 160.8(15) . . . . ?
C16A C17A C17B C22B 62.1(15) . . . . ?
C19B C17A C17B C22B -174(8) . . . . ?
C24A C17A C17B C22B 8.9(17) 5_655 . . . ?
C18B C17A C17B C18A -21.8(19) . . . . ?
C22B C17A C17B C18A -160.8(15) . . . . ?
C16A C17A C17B C18A -98.7(15) . . . . ?
C19B C17A C17B C18A 25(6) . . . . ?
C24A C17A C17B C18A -152(3) 5_655 . . . ?
O2A C16B C17B C16A 84.6(18) . . . . ?
O2B C16B C17B C16A 136(2) . . . . ?
N1B C16B C17B C16A -38.3(15) . . . . ?
N1A C16B C17B C16A -25.7(13) . . . . ?
O2A C16B C17B C17A 109(3) . . . . ?
C16A C16B C17B C17A 25(3) . . . . ?
O2B C16B C17B C17A 160(3) . . . . ?
N1B C16B C17B C17A -13(4) . . . . ?
N1A C16B C17B C17A -1(3) . . . . ?
O2A C16B C17B C18B 148(2) . . . . ?
C16A C16B C17B C18B 64(2) . . . . ?
O2B C16B C17B C18B -161(2) . . . . ?
N1B C16B C17B C18B 25(2) . . . . ?
N1A C16B C17B C18B 38(2) . . . . ?
C16A C16B C17B O2A -84.6(18) . . . . ?
O2B C16B C17B O2A 51.0(14) . . . . ?
N1B C16B C17B O2A -123(2) . . . . ?
N1A C16B C17B O2A -110.3(18) . . . . ?
O2A C16B C17B C22B 45(2) . . . . ?
C16A C16B C17B C22B -39.1(18) . . . . ?
O2B C16B C17B C22B 96.4(16) . . . . ?
N1B C16B C17B C22B -77.4(15) . . . . ?
N1A C16B C17B C22B -64.8(12) . . . . ?
O2A C16B C17B C18A 163.5(15) . . . . ?
C16A C16B C17B C18A 78.9(16) . . . . ?
O2B C16B C17B C18A -145.5(12) . . . . ?
N1B C16B C17B C18A 40.6(17) . . . . ?
N1A C16B C17B C18A 53.2(12) . . . . ?
C16B O2A C17B C16A -69.7(17) . . . . ?
O2B O2A C17B C16A -124(2) . . . . ?
C16B O2A C17B C17A -121(3) . . . . ?
O2B O2A C17B C17A -176(2) . . . . ?
C16A O2A C17B C17A -51(3) . . . . ?
C16B O2A C17B C18B -49(4) . . . . ?
O2B O2A C17B C18B -104(3) . . . . ?
C16A O2A C17B C18B 21(3) . . . . ?
O2B O2A C17B C16B -54.7(18) . . . . ?
C16A O2A C17B C16B 69.7(17) . . . . ?
C16B O2A C17B C22B -139.1(18) . . . . ?
O2B O2A C17B C22B 166.2(11) . . . . ?
C16A O2A C17B C22B -69.5(16) . . . . ?
C16B O2A C17B C18A -32(3) . . . . ?
O2B O2A C17B C18A -86(2) . . . . ?
C16A O2A C17B C18A 38(2) . . . . ?
C18B C18A C17B C16A -16(6) . . . . ?
C19A C18A C17B C16A 167.0(17) . . . . ?
C17A C18A C17B C16A -91(2) . . . . ?
C23B C18A C17B C16A 14.4(18) . . . . ?
C19B C18A C17B C16A -97.4(17) . . . . ?
C23A C18A C17B C16A 12.1(19) . . . . ?
C20B C18A C17B C16A -91(2) . . . . ?
C18B C18A C17B C17A 75(6) . . . . ?
C19A C18A C17B C17A -102.4(18) . . . . ?
C23B C18A C17B C17A 105.0(17) . . . . ?
C19B C18A C17B C17A -6.8(16) . . . . ?
C23A C18A C17B C17A 102.7(18) . . . . ?
C20B C18A C17B C17A 0(2) . . . . ?
C19A C18A C17B C18B -177(7) . . . . ?
C17A C18A C17B C18B -75(6) . . . . ?
C23B C18A C17B C18B 30(6) . . . . ?
C19B C18A C17B C18B -82(6) . . . . ?
C23A C18A C17B C18B 28(6) . . . . ?
C20B C18A C17B C18B -75(6) . . . . ?
C18B C18A C17B C16B -66(6) . . . . ?
C19A C18A C17B C16B 116.4(15) . . . . ?
C17A C18A C17B C16B -141.2(19) . . . . ?
C23B C18A C17B C16B -36.2(15) . . . . ?
C19B C18A C17B C16B -148.0(14) . . . . ?
C23A C18A C17B C16B -38.5(17) . . . . ?
C20B C18A C17B C16B -141.7(16) . . . . ?
C18B C18A C17B O2A -47(6) . . . . ?
C19A C18A C17B O2A 136(2) . . . . ?
C17A C18A C17B O2A -122(3) . . . . ?
C23B C18A C17B O2A -17(2) . . . . ?
C19B C18A C17B O2A -128(2) . . . . ?
C23A C18A C17B O2A -19(3) . . . . ?
C20B C18A C17B O2A -122(2) . . . . ?
C18B C18A C17B C22B 59(6) . . . . ?
C19A C18A C17B C22B -118.5(13) . . . . ?
C17A C18A C17B C22B -16.1(13) . . . . ?
C23B C18A C17B C22B 88.9(13) . . . . ?
C19B C18A C17B C22B -22.9(12) . . . . ?
C23A C18A C17B C22B 86.6(14) . . . . ?
C20B C18A C17B C22B -16.6(18) . . . . ?
C19A C18A C18B C17A -57(9) . . . . ?
C23B C18A C18B C17A 152(5) . . . . ?
C19B C18A C18B C17A 38(5) . . . . ?
C23A C18A C18B C17A 144(4) . . . . ?
C20B C18A C18B C17A 67(5) . . . . ?
C17B C18A C18B C17A -61(3) . . . . ?
C19A C18A C18B C17B 4(11) . . . . ?
C17A C18A C18B C17B 61(3) . . . . ?
C23B C18A C18B C17B -147(7) . . . . ?
C19B C18A C18B C17B 99(6) . . . . ?
C23A C18A C18B C17B -155(5) . . . . ?
C20B C18A C18B C17B 128(5) . . . . ?
C19A C18A C18B C23B 151(4) . . . . ?
C17A C18A C18B C23B -152(5) . . . . ?
C19B C18A C18B C23B -114.7(18) . . . . ?
C23A C18A C18B C23B -9(2) . . . . ?
C20B C18A C18B C23B -85(3) . . . . ?
C17B C18A C18B C23B 147(7) . . . . ?
C19A C18A C18B C16A 65(18) . . . . ?
C17A C18A C18B C16A 121(17) . . . . ?
C23B C18A C18B C16A -86(16) . . . . ?
C19B C18A C18B C16A 159(15) . . . . ?
C23A C18A C18B C16A -95(15) . . . . ?
C20B C18A C18B C16A -172(13) . . . . ?
C17B C18A C18B C16A 60(14) . . . . ?
C19A C18A C18B C19B -94(5) . . . . ?
C17A C18A C18B C19B -38(5) . . . . ?
C23B C18A C18B C19B 114.7(18) . . . . ?
C23A C18A C18B C19B 106.0(14) . . . . ?
C20B C18A C18B C19B 29(2) . . . . ?
C17B C18A C18B C19B -99(6) . . . . ?
C19A C18A C18B C23A 159(6) . . . . ?
C17A C18A C18B C23A -144(4) . . . . ?
C23B C18A C18B C23A 9(2) . . . . ?
C19B C18A C18B C23A -106.0(14) . . . . ?
C20B C18A C18B C23A -77(2) . . . . ?
C17B C18A C18B C23A 155(5) . . . . ?
C17A C18A C18B C19A 57(9) . . . . ?
C23B C18A C18B C19A -151(4) . . . . ?
C19B C18A C18B C19A 94(5) . . . . ?
C23A C18A C18B C19A -159(6) . . . . ?
C20B C18A C18B C19A 124(7) . . . . ?
C17B C18A C18B C19A -4(11) . . . . ?
C19A C18A C18B C24A 171(4) . . . . ?
C17A C18A C18B C24A -132(6) . . . . ?
C23B C18A C18B C24A 19.9(14) . . . . ?
C19B C18A C18B C24A -95(2) . . . . ?
C23A C18A C18B C24A 11(2) . . . . ?
C20B C18A C18B C24A -65(3) . . . . ?
C17B C18A C18B C24A 167(7) . . . . ?
C17B C17A C18B C18A 133(4) . . . . ?
C22B C17A C18B C18A -144(4) . . . . ?
C16A C17A C18B C18A 170(5) . . . . ?
C19B C17A C18B C18A -36(4) . . . . ?
C24A C17A C18B C18A -85(5) 5_655 . . . ?
C22B C17A C18B C17B 83(4) . . . . ?
C18A C17A C18B C17B -133(4) . . . . ?
C16A C17A C18B C17B 37.6(11) . . . . ?
C19B C17A C18B C17B -168.7(15) . . . . ?
C24A C17A C18B C17B 142(2) 5_655 . . . ?
C17B C17A C18B C23B -105(6) . . . . ?
C22B C17A C18B C23B -22(10) . . . . ?
C18A C17A C18B C23B 122(9) . . . . ?
C16A C17A C18B C23B -68(6) . . . . ?
C19B C17A C18B C23B 86(6) . . . . ?
C24A C17A C18B C23B 37(7) 5_655 . . . ?
C17B C17A C18B C16A -37.6(11) . . . . ?
C22B C17A C18B C16A 46(4) . . . . ?
C18A C17A C18B C16A -170(5) . . . . ?
C19B C17A C18B C16A 153.7(14) . . . . ?
C24A C17A C18B C16A 104.6(16) 5_655 . . . ?
C17B C17A C18B C19B 168.7(15) . . . . ?
C22B C17A C18B C19B -108(5) . . . . ?
C18A C17A C18B C19B 36(4) . . . . ?
C16A C17A C18B C19B -153.7(14) . . . . ?
C24A C17A C18B C19B -49.1(19) 5_655 . . . ?
C17B C17A C18B C23A -149(4) . . . . ?
C22B C17A C18B C23A -65(7) . . . . ?
C18A C17A C18B C23A 78(5) . . . . ?
C16A C17A C18B C23A -111(5) . . . . ?
C19B C17A C18B C23A 43(4) . . . . ?
C24A C17A C18B C23A -6(6) 5_655 . . . ?
C17B C17A C18B C19A 114.5(18) . . . . ?
C22B C17A C18B C19A -162(4) . . . . ?
C18A C17A C18B C19A -18(3) . . . . ?
C16A C17A C18B C19A 152.2(19) . . . . ?
C19B C17A C18B C19A -54.2(17) . . . . ?
C24A C17A C18B C19A -103(2) 5_655 . . . ?
C17B C17A C18B C24A -100(2) . . . . ?
C22B C17A C18B C24A -17(6) . . . . ?
C18A C17A C18B C24A 127(6) . . . . ?
C16A C17A C18B C24A -62(2) . . . . ?
C19B C17A C18B C24A 91(2) . . . . ?
C24A C17A C18B C24A 42(3) 5_655 . . . ?
C16A C17B C18B C18A 165(6) . . . . ?
C17A C17B C18B C18A -89(6) . . . . ?
C16B C17B C18B C18A 121(6) . . . . ?
O2A C17B C18B C18A 148(4) . . . . ?
C22B C17B C18B C18A -122(6) . . . . ?
C16A C17B C18B C17A -106(2) . . . . ?
C16B C17B C18B C17A -150(2) . . . . ?
O2A C17B C18B C17A -123(3) . . . . ?
C22B C17B C18B C17A -33(2) . . . . ?
C18A C17B C18B C17A 89(6) . . . . ?
C16A C17B C18B C23B 30(4) . . . . ?
C17A C17B C18B C23B 137(5) . . . . ?
C16B C17B C18B C23B -13(5) . . . . ?
O2A C17B C18B C23B 14(6) . . . . ?
C22B C17B C18B C23B 103(4) . . . . ?
C18A C17B C18B C23B -134(9) . . . . ?
C17A C17B C18B C16A 106(2) . . . . ?
C16B C17B C18B C16A -43.4(14) . . . . ?
O2A C17B C18B C16A -17(3) . . . . ?
C22B C17B C18B C16A 73.1(15) . . . . ?
C18A C17B C18B C16A -165(6) . . . . ?
C16A C17B C18B C19B -118(2) . . . . ?
C17A C17B C18B C19B -11.6(16) . . . . ?
C16B C17B C18B C19B -161.4(17) . . . . ?
O2A C17B C18B C19B -135(2) . . . . ?
C22B C17B C18B C19B -45(2) . . . . ?
C18A C17B C18B C19B 77(5) . . . . ?
C16A C17B C18B C23A 37(6) . . . . ?
C17A C17B C18B C23A 143(7) . . . . ?
C16B C17B C18B C23A -6(7) . . . . ?
O2A C17B C18B C23A 20(8) . . . . ?
C22B C17B C18B C23A 110(6) . . . . ?
C18A C17B C18B C23A -128(11) . . . . ?
C16A C17B C18B C19A 166(2) . . . . ?
C17A C17B C18B C19A -87(2) . . . . ?
C16B C17B C18B C19A 122.9(16) . . . . ?
O2A C17B C18B C19A 149.8(15) . . . . ?
C22B C17B C18B C19A -121(2) . . . . ?
C18A C17B C18B C19A 2(4) . . . . ?
C16A C17B C18B C24A -1(2) . . . . ?
C17A C17B C18B C24A 105(3) . . . . ?
C16B C17B C18B C24A -45(3) . . . . ?
O2A C17B C18B C24A -18(4) . . . . ?
C22B C17B C18B C24A 72(2) . . . . ?
C18A C17B C18B C24A -166(8) . . . . ?
C17B C16A C18B C18A -73(15) . . . . ?
C16B C16A C18B C18A -6(16) . . . . ?
O2A C16A C18B C18A -52(16) . . . . ?
N1A C16A C18B C18A 92(15) . . . . ?
C17A C16A C18B C18A -126(16) . . . . ?
N1B C16A C18B C18A 54(16) . . . . ?
C22B C16A C18B C18A -149(15) . . . . ?
C24B C16A C18B C18A 89(15) . . . . ?
C17B C16A C18B C17A 53.1(19) . . . . ?
C16B C16A C18B C17A 120(3) . . . . ?
O2A C16A C18B C17A 73(4) . . . . ?
N1A C16A C18B C17A -142(3) . . . . ?
N1B C16A C18B C17A 180(2) . . . . ?
C22B C16A C18B C17A -24(2) . . . . ?
C24B C16A C18B C17A -145(3) . . . . ?
C16B C16A C18B C17B 67(2) . . . . ?
O2A C16A C18B C17B 20(3) . . . . ?
N1A C16A C18B C17B 165(2) . . . . ?
C17A C16A C18B C17B -53.1(19) . . . . ?
N1B C16A C18B C17B 126(2) . . . . ?
C22B C16A C18B C17B -76.7(16) . . . . ?
C24B C16A C18B C17B 162(2) . . . . ?
C17B C16A C18B C23B -157(3) . . . . ?
C16B C16A C18B C23B -90(2) . . . . ?
O2A C16A C18B C23B -137(3) . . . . ?
N1A C16A C18B C23B 7(2) . . . . ?
C17A C16A C18B C23B 150(4) . . . . ?
N1B C16A C18B C23B -31(3) . . . . ?
C22B C16A C18B C23B 126(2) . . . . ?
C24B C16A C18B C23B 4.8(19) . . . . ?
C17B C16A C18B C19B 84(2) . . . . ?
C16B C16A C18B C19B 151(2) . . . . ?
O2A C16A C18B C19B 104(4) . . . . ?
N1A C16A C18B C19B -111(2) . . . . ?
C17A C16A C18B C19B 31(2) . . . . ?
N1B C16A C18B C19B -149.6(17) . . . . ?
C22B C16A C18B C19B 7(2) . . . . ?
C24B C16A C18B C19B -114(2) . . . . ?
C17B C16A C18B C23A -161(3) . . . . ?
C16B C16A C18B C23A -95(2) . . . . ?
O2A C16A C18B C23A -141(2) . . . . ?
N1A C16A C18B C23A 3(3) . . . . ?
C17A C16A C18B C23A 145(4) . . . . ?
N1B C16A C18B C23A -35(3) . . . . ?
C22B C16A C18B C23A 122(2) . . . . ?
C24B C16A C18B C23A 1(2) . . . . ?
C17B C16A C18B C19A -27(4) . . . . ?
C16B C16A C18B C19A 40(5) . . . . ?
O2A C16A C18B C19A -7(6) . . . . ?
N1A C16A C18B C19A 138(4) . . . . ?
C17A C16A C18B C19A -80(3) . . . . ?
N1B C16A C18B C19A 99(4) . . . . ?
C22B C16A C18B C19A -104(4) . . . . ?
C24B C16A C18B C19A 135(4) . . . . ?
C17B C16A C18B C24A 179(2) . . . . ?
C16B C16A C18B C24A -114.1(16) . . . . ?
O2A C16A C18B C24A -161(3) . . . . ?
N1A C16A C18B C24A -16.3(14) . . . . ?
C17A C16A C18B C24A 126(3) . . . . ?
N1B C16A C18B C24A -54.6(15) . . . . ?
C22B C16A C18B C24A 102.3(12) . . . . ?
C24B C16A C18B C24A -19.0(9) . . . . ?
C23B C23A C18B C18A -157(5) . . . . ?
C22A C23A C18B C18A -20(5) . . . . ?
C22B C23A C18B C18A 123(3) 5_655 . . . ?
C24A C23A C18B C18A 165(3) . . . . ?
C21B C23A C18B C18A 60(3) . . . . ?
C23B C23A C18B C17A 106(6) . . . . ?
C22A C23A C18B C17A -117(6) . . . . ?
C22B C23A C18B C17A 26(5) 5_655 . . . ?
C24A C23A C18B C17A 68(5) . . . . ?
C18A C23A C18B C17A -97(5) . . . . ?
C21B C23A C18B C17A -37(5) . . . . ?
C23B C23A C18B C17B -13(6) . . . . ?
C22A C23A C18B C17B 124(5) . . . . ?
C22B C23A C18B C17B -93(6) 5_655 . . . ?
C24A C23A C18B C17B -51(6) . . . . ?
C18A C23A C18B C17B 144(8) . . . . ?
C21B C23A C18B C17B -156(5) . . . . ?
C22A C23A C18B C23B 137(6) . . . . ?
C22B C23A C18B C23B -79(4) 5_655 . . . ?
C24A C23A C18B C23B -38(3) . . . . ?
C18A C23A C18B C23B 157(5) . . . . ?
C21B C23A C18B C23B -142(4) . . . . ?
C23B C23A C18B C16A 11(4) . . . . ?
C22A C23A C18B C16A 148(3) . . . . ?
C22B C23A C18B C16A -68(3) 5_655 . . . ?
C24A C23A C18B C16A -27(2) . . . . ?
C18A C23A C18B C16A 168(5) . . . . ?
C21B C23A C18B C16A -132(2) . . . . ?
C23B C23A C18B C19B 144(4) . . . . ?
C22A C23A C18B C19B -78(4) . . . . ?
C22B C23A C18B C19B 65.2(19) 5_655 . . . ?
C24A C23A C18B C19B 106.7(18) . . . . ?
C18A C23A C18B C19B -58(2) . . . . ?
C21B C23A C18B C19B 2(2) . . . . ?
C23B C23A C18B C19A -150(4) . . . . ?
C22A C23A C18B C19A -13(4) . . . . ?
C22B C23A C18B C19A 130.9(16) 5_655 . . . ?
C24A C23A C18B C19A 172.4(15) . . . . ?
C18A C23A C18B C19A 7(2) . . . . ?
C21B C23A C18B C19A 67.7(16) . . . . ?
C23B C23A C18B C24A 38(3) . . . . ?
C22A C23A C18B C24A 175(4) . . . . ?
C22B C23A C18B C24A -41.5(13) 5_655 . . . ?
C18A C23A C18B C24A -165(3) . . . . ?
C21B C23A C18B C24A -104.7(15) . . . . ?
C20A C19A C18B C18A 24(6) . . . . ?
C20B C19A C18B C18A -39(6) . . . . ?
C19B C19A C18B C18A -75(6) . . . . ?
C18A C19A C18B C17A 130(8) . . . . ?
C20A C19A C18B C17A 154(2) . . . . ?
C20B C19A C18B C17A 91(3) . . . . ?
C19B C19A C18B C17A 55(3) . . . . ?
C18A C19A C18B C17B -177(8) . . . . ?
C20A C19A C18B C17B -153.5(18) . . . . ?
C20B C19A C18B C17B 144(3) . . . . ?
C19B C19A C18B C17B 108(3) . . . . ?
C18A C19A C18B C23B -29(5) . . . . ?
C20A C19A C18B C23B -6(3) . . . . ?
C20B C19A C18B C23B -68.2(19) . . . . ?
C19B C19A C18B C23B -104(2) . . . . ?
C18A C19A C18B C16A -159(9) . . . . ?
C20A C19A C18B C16A -136(4) . . . . ?
C20B C19A C18B C16A 162(4) . . . . ?
C19B C19A C18B C16A 125(4) . . . . ?
C18A C19A C18B C19B 75(6) . . . . ?
C20A C19A C18B C19B 98.8(14) . . . . ?
C20B C19A C18B C19B 36.2(9) . . . . ?
C18A C19A C18B C23A -18(5) . . . . ?
C20A C19A C18B C23A 5.6(19) . . . . ?
C20B C19A C18B C23A -56.9(12) . . . . ?
C19B C19A C18B C23A -93.2(14) . . . . ?
C18A C19A C18B C24A -11(4) . . . . ?
C20A C19A C18B C24A 12(3) . . . . ?
C20B C19A C18B C24A -50(2) . . . . ?
C19B C19A C18B C24A -86(2) . . . . ?
C24B C24A C18B C18A -133(3) . . . . ?
C23B C24A C18B C18A -41(3) . . . . ?
C22B C24A C18B C18A 37(4) 5_655 . . . ?
N1A C24A C18B C18A -154(4) . . . . ?
C23A C24A C18B C18A -13(3) . . . . ?
C19B C24A C18B C18A 154(3) 5_655 . . . ?
C17A C24A C18B C18A 94(3) 5_655 . . . ?
C24B C24A C18B C17A 93(3) . . . . ?
C23B C24A C18B C17A -175(4) . . . . ?
C22B C24A C18B C17A -97(3) 5_655 . . . ?
N1A C24A C18B C17A 72(3) . . . . ?
C23A C24A C18B C17A -147(4) . . . . ?
C19B C24A C18B C17A 20(4) 5_655 . . . ?
C17A C24A C18B C17A -40(4) 5_655 . . . ?
C24B C24A C18B C17B 37(3) . . . . ?
C23B C24A C18B C17B 130(4) . . . . ?
C22B C24A C18B C17B -152(2) 5_655 . . . ?
N1A C24A C18B C17B 16(2) . . . . ?
C23A C24A C18B C17B 157(3) . . . . ?
C19B C24A C18B C17B -35(3) 5_655 . . . ?
C17A C24A C18B C17B -95(3) 5_655 . . . ?
C24B C24A C18B C23B -93(3) . . . . ?
C22B C24A C18B C23B 78(3) 5_655 . . . ?
N1A C24A C18B C23B -114(3) . . . . ?
C23A C24A C18B C23B 27(2) . . . . ?
C19B C24A C18B C23B -165(3) 5_655 . . . ?
C17A C24A C18B C23B 135(2) 5_655 . . . ?
C24B C24A C18B C16A 36.8(17) . . . . ?
C23B C24A C18B C16A 129(3) . . . . ?
C22B C24A C18B C16A -152.9(17) 5_655 . . . ?
N1A C24A C18B C16A 15.6(13) . . . . ?
C23A C24A C18B C16A 156.6(18) . . . . ?
C19B C24A C18B C16A -35.8(19) 5_655 . . . ?
C17A C24A C18B C16A -95.8(17) 5_655 . . . ?
C24B C24A C18B C19B 162.8(17) . . . . ?
C23B C24A C18B C19B -105(3) . . . . ?
C22B C24A C18B C19B -27(2) 5_655 . . . ?
N1A C24A C18B C19B 141.7(17) . . . . ?
C23A C24A C18B C19B -77.4(15) . . . . ?
C19B C24A C18B C19B 90.3(15) 5_655 . . . ?
C17A C24A C18B C19B 30.3(16) 5_655 . . . ?
C24B C24A C18B C23A -119.8(16) . . . . ?
C23B C24A C18B C23A -27(2) . . . . ?
C22B C24A C18B C23A 50.5(16) 5_655 . . . ?
N1A C24A C18B C23A -141.0(15) . . . . ?
C19B C24A C18B C23A 167.6(16) 5_655 . . . ?
C17A C24A C18B C23A 107.6(13) 5_655 . . . ?
C24B C24A C18B C19A -129(2) . . . . ?
C23B C24A C18B C19A -36(2) . . . . ?
C22B C24A C18B C19A 41(2) 5_655 . . . ?
N1A C24A C18B C19A -150(2) . . . . ?
C23A C24A C18B C19A -9.2(18) . . . . ?
C19B C24A C18B C19A 158.4(19) 5_655 . . . ?
C17A C24A C18B C19A 98.4(18) 5_655 . . . ?
C22A C23A C23B C24A 108(7) . . . . ?
C22B C23A C23B C24A -16(2) 5_655 . . . ?
C18A C23A C23B C24A -133(2) . . . . ?
C21B C23A C23B C24A -60(4) . . . . ?
C18B C23A C23B C24A -122(4) . . . . ?
C22A C23A C23B C18B -130(6) . . . . ?
C22B C23A C23B C18B 106(3) 5_655 . . . ?
C24A C23A C23B C18B 122(4) . . . . ?
C18A C23A C23B C18B -11(3) . . . . ?
C21B C23A C23B C18B 62(5) . . . . ?
C22A C23A C23B C18A -120(6) . . . . ?
C22B C23A C23B C18A 117.0(15) 5_655 . . . ?
C24A C23A C23B C18A 133(2) . . . . ?
C21B C23A C23B C18A 73(4) . . . . ?
C18B C23A C23B C18A 11(3) . . . . ?
C22A C23A C23B C24B 72(8) . . . . ?
C22B C23A C23B C24B -51(5) 5_655 . . . ?
C24A C23A C23B C24B -36(3) . . . . ?
C18A C23A C23B C24B -168(4) . . . . ?
C21B C23A C23B C24B -96(5) . . . . ?
C18B C23A C23B C24B -158(6) . . . . ?
C22A C23A C23B C22B 123(7) . . . 5_655 ?
C24A C23A C23B C22B 16(2) . . . 5_655 ?
C18A C23A C23B C22B -117.0(15) . . . 5_655 ?
C21B C23A C23B C22B -44(3) . . . 5_655 ?
C18B C23A C23B C22B -106(3) . . . 5_655 ?
C22B C23A C23B C22A -123(7) 5_655 . . . ?
C24A C23A C23B C22A -108(7) . . . . ?
C18A C23A C23B C22A 120(6) . . . . ?
C21B C23A C23B C22A -168(10) . . . . ?
C18B C23A C23B C22A 130(6) . . . . ?
C22A C23A C23B N1A 92(10) . . . . ?
C22B C23A C23B N1A -31(8) 5_655 . . . ?
C24A C23A C23B N1A -16(6) . . . . ?
C18A C23A C23B N1A -148(8) . . . . ?
C21B C23A C23B N1A -76(9) . . . . ?
C18B C23A C23B N1A -138(10) . . . . ?
C24B C24A C23B C23A -144(3) . . . . ?
C22B C24A C23B C23A 18(3) 5_655 . . . ?
N1A C24A C23B C23A -173(3) . . . . ?
C19B C24A C23B C23A 153(3) 5_655 . . . ?
C17A C24A C23B C23A 58(3) 5_655 . . . ?
C18B C24A C23B C23A 126(4) . . . . ?
C24B C24A C23B C18B 90(2) . . . . ?
C22B C24A C23B C18B -108(2) 5_655 . . . ?
N1A C24A C23B C18B 61(2) . . . . ?
C23A C24A C23B C18B -126(4) . . . . ?
C19B C24A C23B C18B 26(4) 5_655 . . . ?
C17A C24A C23B C18B -68(3) 5_655 . . . ?
C24B C24A C23B C18A 118(3) . . . . ?
C22B C24A C23B C18A -80(3) 5_655 . . . ?
N1A C24A C23B C18A 89(3) . . . . ?
C23A C24A C23B C18A -98(5) . . . . ?
C19B C24A C23B C18A 54(5) 5_655 . . . ?
C17A C24A C23B C18A -40(4) 5_655 . . . ?
C18B C24A C23B C18A 28.0(19) . . . . ?
C22B C24A C23B C24B 162.1(19) 5_655 . . . ?
N1A C24A C23B C24B -28.9(11) . . . . ?
C23A C24A C23B C24B 144(3) . . . . ?
C19B C24A C23B C24B -64(3) 5_655 . . . ?
C17A C24A C23B C24B -158(3) 5_655 . . . ?
C18B C24A C23B C24B -90(2) . . . . ?
C24B C24A C23B C22B -162.1(19) . . . 5_655 ?
N1A C24A C23B C22B 169.1(16) . . . 5_655 ?
C23A C24A C23B C22B -18(3) . . . 5_655 ?
C19B C24A C23B C22B 134(4) 5_655 . . 5_655 ?
C17A C24A C23B C22B 39.7(18) 5_655 . . 5_655 ?
C18B C24A C23B C22B 108(2) . . . 5_655 ?
C24B C24A C23B C22A -128.0(15) . . . . ?
C22B C24A C23B C22A 34.0(17) 5_655 . . . ?
N1A C24A C23B C22A -156.9(12) . . . . ?
C23A C24A C23B C22A 16(2) . . . . ?
C19B C24A C23B C22A 168(3) 5_655 . . . ?
C17A C24A C23B C22A 74(2) 5_655 . . . ?
C18B C24A C23B C22A 142(3) . . . . ?
C24B C24A C23B N1A 28.9(11) . . . . ?
C22B C24A C23B N1A -169.1(16) 5_655 . . . ?
C23A C24A C23B N1A 173(3) . . . . ?
C19B C24A C23B N1A -35(3) 5_655 . . . ?
C17A C24A C23B N1A -129(2) 5_655 . . . ?
C18B C24A C23B N1A -61(2) . . . . ?
C18A C18B C23B C23A 20(5) . . . . ?
C17A C18B C23B C23A -112(6) . . . . ?
C17B C18B C23B C23A 172(4) . . . . ?
C16A C18B C23B C23A -171(3) . . . . ?
C19B C18B C23B C23A -38(4) . . . . ?
C19A C18B C23B C23A 30(4) . . . . ?
C24A C18B C23B C23A -121(5) . . . . ?
C18A C18B C23B C24A 140(3) . . . . ?
C17A C18B C23B C24A 9(7) . . . . ?
C17B C18B C23B C24A -67(4) . . . . ?
C16A C18B C23B C24A -50(3) . . . . ?
C19B C18B C23B C24A 83(3) . . . . ?
C23A C18B C23B C24A 121(5) . . . . ?
C19A C18B C23B C24A 150.7(19) . . . . ?
C17A C18B C23B C18A -131(8) . . . . ?
C17B C18B C23B C18A 152(6) . . . . ?
C16A C18B C23B C18A 170(4) . . . . ?
C19B C18B C23B C18A -57(2) . . . . ?
C23A C18B C23B C18A -20(5) . . . . ?
C19A C18B C23B C18A 10.2(18) . . . . ?
C24A C18B C23B C18A -140(3) . . . . ?
C18A C18B C23B C24B -176(3) . . . . ?
C17A C18B C23B C24B 53(7) . . . . ?
C17B C18B C23B C24B -23(4) . . . . ?
C16A C18B C23B C24B -6(2) . . . . ?
C19B C18B C23B C24B 127(2) . . . . ?
C23A C18B C23B C24B 165(4) . . . . ?
C19A C18B C23B C24B -165.5(15) . . . . ?
C24A C18B C23B C24B 43.8(15) . . . . ?
C18A C18B C23B C22B 88(4) . . . 5_655 ?
C17A C18B C23B C22B -43(7) . . . 5_655 ?
C17B C18B C23B C22B -120(4) . . . 5_655 ?
C16A C18B C23B C22B -102(2) . . . 5_655 ?
C19B C18B C23B C22B 31(3) . . . 5_655 ?
C23A C18B C23B C22B 68(3) . . . 5_655 ?
C19A C18B C23B C22B 98(2) . . . 5_655 ?
C24A C18B C23B C22B -53(2) . . . 5_655 ?
C18A C18B C23B C22A 5(4) . . . . ?
C17A C18B C23B C22A -126(5) . . . . ?
C17B C18B C23B C22A 158(3) . . . . ?
C16A C18B C23B C22A 174.9(17) . . . . ?
C19B C18B C23B C22A -52(3) . . . . ?
C23A C18B C23B C22A -14(2) . . . . ?
C19A C18B C23B C22A 15(3) . . . . ?
C24A C18B C23B C22A -135(3) . . . . ?
C18A C18B C23B N1A -175(3) . . . . ?
C17A C18B C23B N1A 53(6) . . . . ?
C17B C18B C23B N1A -23(4) . . . . ?
C16A C18B C23B N1A -5.5(17) . . . . ?
C19B C18B C23B N1A 128(2) . . . . ?
C23A C18B C23B N1A 165(4) . . . . ?
C19A C18B C23B N1A -164.9(16) . . . . ?
C24A C18B C23B N1A 44.4(17) . . . . ?
C18B C18A C23B C23A -162(4) . . . . ?
C19A C18A C23B C23A 44(4) . . . . ?
C17A C18A C23B C23A -148(3) . . . . ?
C19B C18A C23B C23A -84(3) . . . . ?
C20B C18A C23B C23A -34(3) . . . . ?
C17B C18A C23B C23A -176(3) . . . . ?
C18B C18A C23B C24A -54(4) . . . . ?
C19A C18A C23B C24A 152(2) . . . . ?
C17A C18A C23B C24A -40(3) . . . . ?
C19B C18A C23B C24A 24(4) . . . . ?
C23A C18A C23B C24A 108(4) . . . . ?
C20B C18A C23B C24A 74(3) . . . . ?
C17B C18A C23B C24A -68(3) . . . . ?
C19A C18A C23B C18B -153(5) . . . . ?
C17A C18A C23B C18B 14(3) . . . . ?
C19B C18A C23B C18B 78(3) . . . . ?
C23A C18A C23B C18B 162(4) . . . . ?
C20B C18A C23B C18B 129(3) . . . . ?
C17B C18A C23B C18B -13(3) . . . . ?
C18B C18A C23B C24B 6(4) . . . . ?
C19A C18A C23B C24B -147(2) . . . . ?
C17A C18A C23B C24B 20(3) . . . . ?
C19B C18A C23B C24B 84(3) . . . . ?
C23A C18A C23B C24B 168(5) . . . . ?
C20B C18A C23B C24B 135(2) . . . . ?
C17B C18A C23B C24B -7(3) . . . . ?
C18B C18A C23B C22B -106(4) . . . 5_655 ?
C19A C18A C23B C22B 100(3) . . . 5_655 ?
C17A C18A C23B C22B -92.0(19) . . . 5_655 ?
C19B C18A C23B C22B -28(2) . . . 5_655 ?
C23A C18A C23B C22B 56(3) . . . 5_655 ?
C20B C18A C23B C22B 22(2) . . . 5_655 ?
C17B C18A C23B C22B -119.8(17) . . . 5_655 ?
C18B C18A C23B C22A -176(3) . . . . ?
C19A C18A C23B C22A 31(3) . . . . ?
C17A C18A C23B C22A -161.4(12) . . . . ?
C19B C18A C23B C22A -97.6(15) . . . . ?
C23A C18A C23B C22A -13.4(19) . . . . ?
C20B C18A C23B C22A -47.1(12) . . . . ?
C17B C18A C23B C22A 170.9(10) . . . . ?
C18B C18A C23B N1A 5(3) . . . . ?
C19A C18A C23B N1A -148(2) . . . . ?
C17A C18A C23B N1A 19.5(18) . . . . ?
C19B C18A C23B N1A 83(2) . . . . ?
C23A C18A C23B N1A 168(4) . . . . ?
C20B C18A C23B N1A 133.8(14) . . . . ?
C17B C18A C23B N1A -8.2(14) . . . . ?
C21A C22A C23B C23A -79(7) . . . . ?
C21B C22A C23B C23A 8(6) . . . . ?
C23A C22A C23B C24A -78(7) . . . . ?
C21A C22A C23B C24A -156.1(14) . . . . ?
C21B C22A C23B C24A -69.2(17) . . . . ?
C23A C22A C23B C18B 57(6) . . . . ?
C21A C22A C23B C18B -22(3) . . . . ?
C21B C22A C23B C18B 65(3) . . . . ?
C23A C22A C23B C18A 60(6) . . . . ?
C21A C22A C23B C18A -18.7(18) . . . . ?
C21B C22A C23B C18A 68.2(14) . . . . ?
C23A C22A C23B C24B -122(8) . . . . ?
C21A C22A C23B C24B 159.7(17) . . . . ?
C21B C22A C23B C24B -113(2) . . . . ?
C23A C22A C23B C22B -51(6) . . . 5_655 ?
C21A C22A C23B C22B -129.5(14) . . . 5_655 ?
C21B C22A C23B C22B -42.6(11) . . . 5_655 ?
C23A C22A C23B N1A -122(9) . . . . ?
C21A C22A C23B N1A 159(3) . . . . ?
C21B C22A C23B N1A -114(3) . . . . ?
C24B N1A C23B C23A -37(8) . . . . ?
N1B N1A C23B C23A -129(8) . . . . ?
C16A N1A C23B C23A 149(8) . . . . ?
C24A N1A C23B C23A 19(8) . . . . ?
C19B N1A C23B C23A 38(8) 5_655 . . . ?
C16B N1A C23B C23A -177(8) . . . . ?
C24B N1A C23B C24A -56(3) . . . . ?
N1B N1A C23B C24A -148.1(19) . . . . ?
C16A N1A C23B C24A 129.7(18) . . . . ?
C19B N1A C23B C24A 18.5(14) 5_655 . . . ?
C16B N1A C23B C24A 164.4(16) . . . . ?
C24B N1A C23B C18B -179(4) . . . . ?
N1B N1A C23B C18B 89(2) . . . . ?
C16A N1A C23B C18B 7(2) . . . . ?
C24A N1A C23B C18B -123(2) . . . . ?
C19B N1A C23B C18B -105(2) 5_655 . . . ?
C16B N1A C23B C18B 41(2) . . . . ?
C24B N1A C23B C18A 179(3) . . . . ?
N1B N1A C23B C18A 86.0(18) . . . . ?
C16A N1A C23B C18A 3.7(19) . . . . ?
C24A N1A C23B C18A -126(2) . . . . ?
C19B N1A C23B C18A -107.5(16) 5_655 . . . ?
C16B N1A C23B C18A 38.5(18) . . . . ?
N1B N1A C23B C24B -93(4) . . . . ?
C16A N1A C23B C24B -175(4) . . . . ?
C24A N1A C23B C24B 56(3) . . . . ?
C19B N1A C23B C24B 74(3) 5_655 . . . ?
C16B N1A C23B C24B -140(4) . . . . ?
C24B N1A C23B C22B -64(3) . . . 5_655 ?
N1B N1A C23B C22B -156.4(13) . . . 5_655 ?
C16A N1A C23B C22B 121.4(13) . . . 5_655 ?
C24A N1A C23B C22B -8.3(12) . . . 5_655 ?
C19B N1A C23B C22B 10.2(12) 5_655 . . 5_655 ?
C16B N1A C23B C22B 156.1(11) . . . 5_655 ?
C24B N1A C23B C22A 1(5) . . . . ?
N1B N1A C23B C22A -92(3) . . . . ?
C16A N1A C23B C22A -174(3) . . . . ?
C24A N1A C23B C22A 56(3) . . . . ?
C19B N1A C23B C22A 75(4) 5_655 . . . ?
C16B N1A C23B C22A -139(3) . . . . ?
N1B N1A C24B C24A 156.2(13) . . . . ?
C16A N1A C24B C24A 54(7) . . . . ?
C19B N1A C24B C24A -62.2(17) 5_655 . . . ?
C23B N1A C24B C24A 44.1(15) . . . . ?
C16B N1A C24B C24A 117(4) . . . . ?
C16A N1A C24B N1B -102(6) . . . . ?
C24A N1A C24B N1B -156.2(13) . . . . ?
C19B N1A C24B N1B 141.6(16) 5_655 . . . ?
C23B N1A C24B N1B -112.2(18) . . . . ?
C16B N1A C24B N1B -39(3) . . . . ?
N1B N1A C24B C23B 112.2(18) . . . . ?
C16A N1A C24B C23B 10(7) . . . . ?
C24A N1A C24B C23B -44.1(15) . . . . ?
C19B N1A C24B C23B -106.3(16) 5_655 . . . ?
C16B N1A C24B C23B 73(4) . . . . ?
N1B N1A C24B C19B -141.6(16) . . . 5_655 ?
C16A N1A C24B C19B 116(6) . . . 5_655 ?
C24A N1A C24B C19B 62.2(17) . . . 5_655 ?
C23B N1A C24B C19B 106.3(16) . . . 5_655 ?
C16B N1A C24B C19B 179(4) . . . 5_655 ?
N1B N1A C24B C16A 102(6) . . . . ?
C24A N1A C24B C16A -54(7) . . . . ?
C19B N1A C24B C16A -116(6) 5_655 . . . ?
C23B N1A C24B C16A -10(7) . . . . ?
C16B N1A C24B C16A 63(4) . . . . ?
C23B C24A C24B N1A -85(3) . . . . ?
C22B C24A C24B N1A 165(5) 5_655 . . . ?
C23A C24A C24B N1A -105(3) . . . . ?
C19B C24A C24B N1A 64(2) 5_655 . . . ?
C17A C24A C24B N1A 75(3) 5_655 . . . ?
C18B C24A C24B N1A -46(3) . . . . ?
C23B C24A C24B N1B -54(3) . . . . ?
C22B C24A C24B N1B -164(5) 5_655 . . . ?
N1A C24A C24B N1B 31.5(18) . . . . ?
C23A C24A C24B N1B -73(3) . . . . ?
C19B C24A C24B N1B 96(3) 5_655 . . . ?
C17A C24A C24B N1B 107(3) 5_655 . . . ?
C18B C24A C24B N1B -14(3) . . . . ?
C22B C24A C24B C23B -110(6) 5_655 . . . ?
N1A C24A C24B C23B 85(3) . . . . ?
C23A C24A C24B C23B -19.3(14) . . . . ?
C19B C24A C24B C23B 149.5(16) 5_655 . . . ?
C17A C24A C24B C23B 161(3) 5_655 . . . ?
C18B C24A C24B C23B 39.8(14) . . . . ?
C23B C24A C24B C19B -149.5(16) . . . 5_655 ?
C22B C24A C24B C19B 100(6) 5_655 . . 5_655 ?
N1A C24A C24B C19B -64(2) . . . 5_655 ?
C23A C24A C24B C19B -169(2) . . . 5_655 ?
C17A C24A C24B C19B 11.2(17) 5_655 . . 5_655 ?
C18B C24A C24B C19B -109.7(12) . . . 5_655 ?
C23B C24A C24B C16A -68.4(14) . . . . ?
C22B C24A C24B C16A -179(6) 5_655 . . . ?
N1A C24A C24B C16A 17(2) . . . . ?
C23A C24A C24B C16A -87.7(19) . . . . ?
C19B C24A C24B C16A 81.2(9) 5_655 . . . ?
C17A C24A C24B C16A 92.3(17) 5_655 . . . ?
C18B C24A C24B C16A -28.6(12) . . . . ?
C16B N1B C24B N1A 40(3) . . . . ?
C16A N1B C24B N1A 26(2) . . . . ?
N1A N1B C24B C24A -44(3) . . . . ?
C16B N1B C24B C24A -4(3) . . . . ?
C16A N1B C24B C24A -18(3) . . . . ?
N1A N1B C24B C23B -81(2) . . . . ?
C16B N1B C24B C23B -40.7(16) . . . . ?
C16A N1B C24B C23B -54.9(12) . . . . ?
N1A N1B C24B C19B 39.1(19) . . . 5_655 ?
C16B N1B C24B C19B 79.0(15) . . . 5_655 ?
C16A N1B C24B C19B 64.9(12) . . . 5_655 ?
N1A N1B C24B C16A -26(2) . . . . ?
C16B N1B C24B C16A 14.2(11) . . . . ?
C23A C23B C24B N1A 161(5) . . . . ?
C24A C23B C24B N1A 105(3) . . . . ?
C18B C23B C24B N1A 1(4) . . . . ?
C18A C23B C24B N1A -2(4) . . . . ?
C22B C23B C24B N1A 118(3) 5_655 . . . ?
C22A C23B C24B N1A -180(3) . . . . ?
C23A C23B C24B C24A 56(5) . . . . ?
C18B C23B C24B C24A -103(3) . . . . ?
C18A C23B C24B C24A -107(3) . . . . ?
C22B C23B C24B C24A 13.4(14) 5_655 . . . ?
C22A C23B C24B C24A 76(2) . . . . ?
N1A C23B C24B C24A -105(3) . . . . ?
C23A C23B C24B N1B -153(4) . . . . ?
C24A C23B C24B N1B 151(2) . . . . ?
C18B C23B C24B N1B 48(2) . . . . ?
C18A C23B C24B N1B 44(3) . . . . ?
C22B C23B C24B N1B 164.2(12) 5_655 . . . ?
C22A C23B C24B N1B -133.3(18) . . . . ?
N1A C23B C24B N1B 46(2) . . . . ?
C23A C23B C24B C19B 86(5) . . . 5_655 ?
C24A C23B C24B C19B 30.0(16) . . . 5_655 ?
C18B C23B C24B C19B -73(2) . . . 5_655 ?
C18A C23B C24B C19B -77(3) . . . 5_655 ?
C22B C23B C24B C19B 43.4(13) 5_655 . . 5_655 ?
C22A C23B C24B C19B 105.8(19) . . . 5_655 ?
N1A C23B C24B C19B -75(3) . . . 5_655 ?
C23A C23B C24B C16A 164(5) . . . . ?
C24A C23B C24B C16A 108.1(17) . . . . ?
C18B C23B C24B C16A 5(2) . . . . ?
C18A C23B C24B C16A 2(3) . . . . ?
C22B C23B C24B C16A 121.5(11) 5_655 . . . ?
C22A C23B C24B C16A -176(2) . . . . ?
N1A C23B C24B C16A 4(3) . . . . ?
C17B C16A C24B N1A -174(7) . . . . ?
C16B C16A C24B N1A -76(7) . . . . ?
O2A C16A C24B N1A -44(7) . . . . ?
C17A C16A C24B N1A 147(7) . . . . ?
C18B C16A C24B N1A 166(7) . . . . ?
N1B C16A C24B N1A -61(6) . . . . ?
C22B C16A C24B N1A 91(7) . . . . ?
C17B C16A C24B C24A 57(3) . . . . ?
C16B C16A C24B C24A 154.9(16) . . . . ?
O2A C16A C24B C24A -173.3(18) . . . . ?
N1A C16A C24B C24A -129(7) . . . . ?
C17A C16A C24B C24A 18.0(15) . . . . ?
C18B C16A C24B C24A 37.0(18) . . . . ?
N1B C16A C24B C24A 170.0(15) . . . . ?
C22B C16A C24B C24A -37.6(18) . . . . ?
C17B C16A C24B N1B -113(3) . . . . ?
C16B C16A C24B N1B -15.1(11) . . . . ?
O2A C16A C24B N1B 16.7(16) . . . . ?
N1A C16A C24B N1B 61(6) . . . . ?
C17A C16A C24B N1B -152.0(13) . . . . ?
C18B C16A C24B N1B -133.1(16) . . . . ?
C22B C16A C24B N1B 152.4(16) . . . . ?
C17B C16A C24B C23B 16(3) . . . . ?
C16B C16A C24B C23B 113.8(16) . . . . ?
O2A C16A C24B C23B 145.6(19) . . . . ?
N1A C16A C24B C23B -170(7) . . . . ?
C17A C16A C24B C23B -23.0(14) . . . . ?
C18B C16A C24B C23B -4.1(17) . . . . ?
N1B C16A C24B C23B 128.9(13) . . . . ?
C22B C16A C24B C23B -78.7(17) . . . . ?
C17B C16A C24B C19B 126(2) . . . 5_655 ?
C16B C16A C24B C19B -135.9(15) . . . 5_655 ?
O2A C16A C24B C19B -104.2(19) . . . 5_655 ?
N1A C16A C24B C19B -60(6) . . . 5_655 ?
C17A C16A C24B C19B 87.2(14) . . . 5_655 ?
C18B C16A C24B C19B 106.1(17) . . . 5_655 ?
N1B C16A C24B C19B -120.8(14) . . . 5_655 ?
C22B C16A C24B C19B 31.5(19) . . . 5_655 ?
C18B C18A C19B C20B 150(2) . . . . ?
C19A C18A C19B C20B -64.7(14) . . . . ?
C17A C18A C19B C20B 171.2(15) . . . . ?
C23B C18A C19B C20B 86.5(18) . . . . ?
C23A C18A C19B C20B 55.7(15) . . . . ?
C17B C18A C19B C20B 174.8(12) . . . . ?
C18B C18A C19B C17A -21(2) . . . . ?
C19A C18A C19B C17A 124.2(13) . . . . ?
C23B C18A C19B C17A -84.7(16) . . . . ?
C23A C18A C19B C17A -115.4(12) . . . . ?
C20B C18A C19B C17A -171.2(15) . . . . ?
C17B C18A C19B C17A 3.6(9) . . . . ?
C18B C18A C19B N1A 71(3) . . . 5_655 ?
C19A C18A C19B N1A -144(2) . . . 5_655 ?
C17A C18A C19B N1A 92(2) . . . 5_655 ?
C23B C18A C19B N1A 7(3) . . . 5_655 ?
C23A C18A C19B N1A -23(3) . . . 5_655 ?
C20B C18A C19B N1A -79(2) . . . 5_655 ?
C17B C18A C19B N1A 96(2) . . . 5_655 ?
C18B C18A C19B C24A 9(3) . . . 5_655 ?
C19A C18A C19B C24A 154.4(14) . . . 5_655 ?
C17A C18A C19B C24A 30.3(12) . . . 5_655 ?
C23B C18A C19B C24A -54(2) . . . 5_655 ?
C23A C18A C19B C24A -85.2(16) . . . 5_655 ?
C20B C18A C19B C24A -140.9(19) . . . 5_655 ?
C17B C18A C19B C24A 33.9(14) . . . 5_655 ?
C18B C18A C19B C24B 31(4) . . . 5_655 ?
C19A C18A C19B C24B 176(3) . . . 5_655 ?
C17A C18A C19B C24B 52(3) . . . 5_655 ?
C23B C18A C19B C24B -33(4) . . . 5_655 ?
C23A C18A C19B C24B -64(3) . . . 5_655 ?
C20B C18A C19B C24B -120(4) . . . 5_655 ?
C17B C18A C19B C24B 55(3) . . . 5_655 ?
C19A C18A C19B C18B 145(3) . . . . ?
C17A C18A C19B C18B 21(2) . . . . ?
C23B C18A C19B C18B -64(2) . . . . ?
C23A C18A C19B C18B -94(2) . . . . ?
C20B C18A C19B C18B -150(2) . . . . ?
C17B C18A C19B C18B 25(2) . . . . ?
C18B C18A C19B C19A -145(3) . . . . ?
C17A C18A C19B C19A -124.2(13) . . . . ?
C23B C18A C19B C19A 151(2) . . . . ?
C23A C18A C19B C19A 120.4(16) . . . . ?
C20B C18A C19B C19A 64.7(14) . . . . ?
C17B C18A C19B C19A -120.5(12) . . . . ?
C18B C17A C19B C20B 7(3) . . . . ?
C17B C17A C19B C20B -41(8) . . . . ?
C22B C17A C19B C20B 145(2) . . . . ?
C18A C17A C19B C20B -13(2) . . . . ?
C16A C17A C19B C20B 62(4) . . . . ?
C24A C17A C19B C20B 137(3) 5_655 . . . ?
C18B C17A C19B C18A 19(2) . . . . ?
C17B C17A C19B C18A -28(7) . . . . ?
C22B C17A C19B C18A 157.9(14) . . . . ?
C16A C17A C19B C18A 75(3) . . . . ?
C24A C17A C19B C18A 149.4(12) 5_655 . . . ?
C18B C17A C19B N1A -114(2) . . . 5_655 ?
C17B C17A C19B N1A -161(7) . . . 5_655 ?
C22B C17A C19B N1A 25.0(19) . . . 5_655 ?
C18A C17A C19B N1A -132.9(15) . . . 5_655 ?
C16A C17A C19B N1A -58(3) . . . 5_655 ?
C24A C17A C19B N1A 16.4(12) 5_655 . . 5_655 ?
C18B C17A C19B C24A -130(2) . . . 5_655 ?
C17B C17A C19B C24A -177(7) . . . 5_655 ?
C22B C17A C19B C24A 8.5(12) . . . 5_655 ?
C18A C17A C19B C24A -149.4(12) . . . 5_655 ?
C16A C17A C19B C24A -74(3) . . . 5_655 ?
C18B C17A C19B C24B -137(2) . . . 5_655 ?
C17B C17A C19B C24B 176(7) . . . 5_655 ?
C22B C17A C19B C24B 1.8(16) . . . 5_655 ?
C18A C17A C19B C24B -156.1(14) . . . 5_655 ?
C16A C17A C19B C24B -81(3) . . . 5_655 ?
C24A C17A C19B C24B -6.7(10) 5_655 . . 5_655 ?
C17B C17A C19B C18B -47(7) . . . . ?
C22B C17A C19B C18B 139(3) . . . . ?
C18A C17A C19B C18B -19(2) . . . . ?
C16A C17A C19B C18B 56(4) . . . . ?
C24A C17A C19B C18B 130(2) 5_655 . . . ?
C18B C17A C19B C19A 51(2) . . . . ?
C17B C17A C19B C19A 3(7) . . . . ?
C22B C17A C19B C19A -170.9(11) . . . . ?
C18A C17A C19B C19A 31.2(7) . . . . ?
C16A C17A C19B C19A 106(3) . . . . ?
C24A C17A C19B C19A -179.4(10) 5_655 . . . ?
C18A C18B C19B C20B -31(3) . . . . ?
C17A C18B C19B C20B -175(2) . . . . ?
C17B C18B C19B C20B -166(2) . . . . ?
C23B C18B C19B C20B 39(3) . . . . ?
C16A C18B C19B C20B 154.1(18) . . . . ?
C23A C18B C19B C20B 25(2) . . . . ?
C19A C18B C19B C20B -53.7(15) . . . . ?
C24A C18B C19B C20B 71(2) . . . . ?
C17A C18B C19B C18A -145(4) . . . . ?
C17B C18B C19B C18A -135(4) . . . . ?
C23B C18B C19B C18A 70(2) . . . . ?
C16A C18B C19B C18A -175(4) . . . . ?
C23A C18B C19B C18A 56.0(17) . . . . ?
C19A C18B C19B C18A -23.2(19) . . . . ?
C24A C18B C19B C18A 101(2) . . . . ?
C18A C18B C19B C17A 145(4) . . . . ?
C17B C18B C19B C17A 9.6(13) . . . . ?
C23B C18B C19B C17A -146(4) . . . . ?
C16A C18B C19B C17A -30.7(16) . . . . ?
C23A C18B C19B C17A -159(3) . . . . ?
C19A C18B C19B C17A 122(2) . . . . ?
C24A C18B C19B C17A -114(3) . . . . ?
C18A C18B C19B N1A -131(3) . . . 5_655 ?
C17A C18B C19B N1A 84(2) . . . 5_655 ?
C17B C18B C19B N1A 94(2) . . . 5_655 ?
C23B C18B C19B N1A -62(3) . . . 5_655 ?
C16A C18B C19B N1A 53(2) . . . 5_655 ?
C23A C18B C19B N1A -75.3(19) . . . 5_655 ?
C19A C18B C19B N1A -154.5(16) . . . 5_655 ?
C24A C18B C19B N1A -30(2) . . . 5_655 ?
C18A C18B C19B C24A -172(2) . . . 5_655 ?
C17A C18B C19B C24A 44(2) . . . 5_655 ?
C17B C18B C19B C24A 53(2) . . . 5_655 ?
C23B C18B C19B C24A -102(2) . . . 5_655 ?
C16A C18B C19B C24A 13(2) . . . 5_655 ?
C23A C18B C19B C24A -115.7(13) . . . 5_655 ?
C19A C18B C19B C24A 165.2(11) . . . 5_655 ?
C24A C18B C19B C24A -70.6(13) . . . 5_655 ?
C18A C18B C19B C24B -162(2) . . . 5_655 ?
C17A C18B C19B C24B 53(3) . . . 5_655 ?
C17B C18B C19B C24B 63(3) . . . 5_655 ?
C23B C18B C19B C24B -93(2) . . . 5_655 ?
C16A C18B C19B C24B 22(3) . . . 5_655 ?
C23A C18B C19B C24B -106.2(17) . . . 5_655 ?
C19A C18B C19B C24B 174.7(16) . . . 5_655 ?
C24A C18B C19B C24B -61.1(18) . . . 5_655 ?
C18A C18B C19B C19A 23.2(19) . . . . ?
C17A C18B C19B C19A -122(2) . . . . ?
C17B C18B C19B C19A -112(2) . . . . ?
C23B C18B C19B C19A 93(2) . . . . ?
C16A C18B C19B C19A -152(2) . . . . ?
C23A C18B C19B C19A 79.1(11) . . . . ?
C24A C18B C19B C19A 124.3(12) . . . . ?
C18A C19A C19B C20B 103.8(16) . . . . ?
C20A C19A C19B C20B 3.7(14) . . . . ?
C18B C19A C19B C20B 121.7(14) . . . . ?
C20A C19A C19B C18A -100.1(14) . . . . ?
C20B C19A C19B C18A -103.8(16) . . . . ?
C18B C19A C19B C18A 18.0(14) . . . . ?
C18A C19A C19B C17A -44.9(13) . . . . ?
C20A C19A C19B C17A -145.0(10) . . . . ?
C20B C19A C19B C17A -148.7(16) . . . . ?
C18B C19A C19B C17A -26.9(9) . . . . ?
C18A C19A C19B N1A 96(4) . . . 5_655 ?
C20A C19A C19B N1A -4(4) . . . 5_655 ?
C20B C19A C19B N1A -8(3) . . . 5_655 ?
C18B C19A C19B N1A 114(4) . . . 5_655 ?
C18A C19A C19B C24A -46(2) . . . 5_655 ?
C20A C19A C19B C24A -146(2) . . . 5_655 ?
C20B C19A C19B C24A -150(3) . . . 5_655 ?
C18B C19A C19B C24A -28(2) . . . 5_655 ?
C18A C19A C19B C24B -165(11) . . . 5_655 ?
C20A C19A C19B C24B 95(11) . . . 5_655 ?
C20B C19A C19B C24B 91(11) . . . 5_655 ?
C18B C19A C19B C24B -147(11) . . . 5_655 ?
C18A C19A C19B C18B -18.0(14) . . . . ?
C20A C19A C19B C18B -118.0(11) . . . . ?
C20B C19A C19B C18B -121.7(14) . . . . ?
C18A C19B C20B C21B -73(2) . . . . ?
C17A C19B C20B C21B -62(4) . . . . ?
N1A C19B C20B C21B 66(2) 5_655 . . . ?
C24A C19B C20B C21B 44(4) 5_655 . . . ?
C24B C19B C20B C21B 78(2) 5_655 . . . ?
C18B C19B C20B C21B -58(3) . . . . ?
C19A C19B C20B C21B -111(2) . . . . ?
C17A C19B C20B C18A 10.9(19) . . . . ?
N1A C19B C20B C18A 139.2(14) 5_655 . . . ?
C24A C19B C20B C18A 117(3) 5_655 . . . ?
C24B C19B C20B C18A 151.2(17) 5_655 . . . ?
C18B C19B C20B C18A 14.5(14) . . . . ?
C19A C19B C20B C18A -37.8(8) . . . . ?
C18A C19B C20B C19A 37.8(8) . . . . ?
C17A C19B C20B C19A 49(2) . . . . ?
N1A C19B C20B C19A 177.0(11) 5_655 . . . ?
C24A C19B C20B C19A 154(3) 5_655 . . . ?
C24B C19B C20B C19A -171.0(14) 5_655 . . . ?
C18B C19B C20B C19A 52.3(16) . . . . ?
C18B C18A C20B C21B 80(3) . . . . ?
C19A C18A C20B C21B -129.3(14) . . . . ?
C17A C18A C20B C21B 112.1(14) . . . . ?
C23B C18A C20B C21B 11.7(17) . . . . ?
C19B C18A C20B C21B 120.7(18) . . . . ?
C23A C18A C20B C21B -4.7(14) . . . . ?
C17B C18A C20B C21B 112.4(16) . . . . ?
C18B C18A C20B C19B -40(3) . . . . ?
C19A C18A C20B C19B 110.0(15) . . . . ?
C17A C18A C20B C19B -8.6(14) . . . . ?
C23B C18A C20B C19B -109.0(15) . . . . ?
C23A C18A C20B C19B -125.3(15) . . . . ?
C17B C18A C20B C19B -8.3(19) . . . . ?
C18B C18A C20B C19A -150(4) . . . . ?
C17A C18A C20B C19A -118.6(13) . . . . ?
C23B C18A C20B C19A 141.0(15) . . . . ?
C19B C18A C20B C19A -110.0(15) . . . . ?
C23A C18A C20B C19A 124.7(12) . . . . ?
C17B C18A C20B C19A -118.3(17) . . . . ?
C18A C19A C20B C21B 59.4(16) . . . . ?
C20A C19A C20B C21B -66.4(15) . . . . ?
C18B C19A C20B C21B 68.6(17) . . . . ?
C19B C19A C20B C21B 110.2(19) . . . . ?
C18A C19A C20B C19B -50.9(12) . . . . ?
C20A C19A C20B C19B -176.7(12) . . . . ?
C18B C19A C20B C19B -41.6(12) . . . . ?
C20A C19A C20B C18A -125.8(10) . . . . ?
C18B C19A C20B C18A 9.2(12) . . . . ?
C19B C19A C20B C18A 50.9(12) . . . . ?
C19B C20B C21B C22A 90(2) . . . . ?
C18A C20B C21B C22A 41.3(16) . . . . ?
C19A C20B C21B C22A 9(2) . . . . ?
C19B C20B C21B C22B -1(3) . . . 5_655 ?
C18A C20B C21B C22B -49(2) . . . 5_655 ?
C19A C20B C21B C22B -81(2) . . . 5_655 ?
C19B C20B C21B C23A 53(2) . . . . ?
C18A C20B C21B C23A 4.5(14) . . . . ?
C19A C20B C21B C23A -27.6(18) . . . . ?
C23A C22A C21B C20B -67.6(19) . . . . ?
C21A C22A C21B C20B 53.6(17) . . . . ?
C23B C22A C21B C20B -69.3(16) . . . . ?
C23A C22A C21B C22B 46.8(16) . . . 5_655 ?
C21A C22A C21B C22B 168.1(13) . . . 5_655 ?
C23B C22A C21B C22B 45.1(12) . . . 5_655 ?
C21A C22A C21B C23A 121.2(14) . . . . ?
C23B C22A C21B C23A -1.7(13) . . . . ?
C23B C23A C21B C20B -67(4) . . . . ?
C22A C23A C21B C20B 119.1(18) . . . . ?
C22B C23A C21B C20B -120.1(16) 5_655 . . . ?
C24A C23A C21B C20B -106.1(19) . . . . ?
C18A C23A C21B C20B -5.3(16) . . . . ?
C18B C23A C21B C20B -27.8(19) . . . . ?
C23B C23A C21B C22A 174(5) . . . . ?
C22B C23A C21B C22A 121(2) 5_655 . . . ?
C24A C23A C21B C22A 135(3) . . . . ?
C18A C23A C21B C22A -124.4(13) . . . . ?
C18B C23A C21B C22A -146.9(18) . . . . ?
C23B C23A C21B C22B 53(4) . . . 5_655 ?
C22A C23A C21B C22B -121(2) . . . 5_655 ?
C24A C23A C21B C22B 14.0(14) . . . 5_655 ?
C18A C23A C21B C22B 114.8(18) . . . 5_655 ?
C18B C23A C21B C22B 92.3(18) . . . 5_655 ?
C18B C17A C22B C24A 88(5) . . . 5_655 ?
C17B C17A C22B C24A 171.7(16) . . . 5_655 ?
C18A C17A C22B C24A 43(5) . . . 5_655 ?
C16A C17A C22B C24A 136.3(13) . . . 5_655 ?
C19B C17A C22B C24A -9.8(14) . . . 5_655 ?
C18B C17A C22B C23A 57(6) . . . 5_655 ?
C17B C17A C22B C23A 141(3) . . . 5_655 ?
C18A C17A C22B C23A 12(6) . . . 5_655 ?
C16A C17A C22B C23A 106(3) . . . 5_655 ?
C19B C17A C22B C23A -40(3) . . . 5_655 ?
C24A C17A C22B C23A -31(2) 5_655 . . 5_655 ?
C18B C17A C22B C21B -38(7) . . . 5_655 ?
C17B C17A C22B C21B 46(3) . . . 5_655 ?
C18A C17A C22B C21B -83(6) . . . 5_655 ?
C16A C17A C22B C21B 11(3) . . . 5_655 ?
C19B C17A C22B C21B -135(3) . . . 5_655 ?
C24A C17A C22B C21B -126(3) 5_655 . . 5_655 ?
C18B C17A C22B C16A -48(5) . . . . ?
C17B C17A C22B C16A 35.5(11) . . . . ?
C18A C17A C22B C16A -93(4) . . . . ?
C19B C17A C22B C16A -146.1(16) . . . . ?
C24A C17A C22B C16A -136.3(13) 5_655 . . . ?
C18B C17A C22B C17B -84(5) . . . . ?
C18A C17A C22B C17B -129(5) . . . . ?
C16A C17A C22B C17B -35.5(11) . . . . ?
C19B C17A C22B C17B 178(2) . . . . ?
C24A C17A C22B C17B -171.7(16) 5_655 . . . ?
C18B C17A C22B C23B 66(5) . . . 5_655 ?
C17B C17A C22B C23B 150.2(16) . . . 5_655 ?
C18A C17A C22B C23B 21(5) . . . 5_655 ?
C16A C17A C22B C23B 114.8(13) . . . 5_655 ?
C19B C17A C22B C23B -31.3(18) . . . 5_655 ?
C24A C17A C22B C23B -21.5(10) 5_655 . . 5_655 ?
C17B C16A C22B C24A -89(2) . . . 5_655 ?
C16B C16A C22B C24A -159(2) . . . 5_655 ?
O2A C16A C22B C24A -173.4(16) . . . 5_655 ?
N1A C16A C22B C24A 53(3) . . . 5_655 ?
C17A C16A C22B C24A -49(2) . . . 5_655 ?
C18B C16A C22B C24A -33(2) . . . 5_655 ?
N1B C16A C22B C24A 91(4) . . . 5_655 ?
C24B C16A C22B C24A 40(2) . . . 5_655 ?
C17B C16A C22B C17A -40.4(13) . . . . ?
C16B C16A C22B C17A -110(3) . . . . ?
O2A C16A C22B C17A -124.4(16) . . . . ?
N1A C16A C22B C17A 101.9(16) . . . . ?
C18B C16A C22B C17A 15.8(15) . . . . ?
N1B C16A C22B C17A 140(3) . . . . ?
C24B C16A C22B C17A 89.0(14) . . . . ?
C17B C16A C22B C23A -166(3) . . . 5_655 ?
C16B C16A C22B C23A 124(3) . . . 5_655 ?
O2A C16A C22B C23A 110(3) . . . 5_655 ?
N1A C16A C22B C23A -23(3) . . . 5_655 ?
C17A C16A C22B C23A -125(3) . . . 5_655 ?
C18B C16A C22B C23A -109(3) . . . 5_655 ?
N1B C16A C22B C23A 15(5) . . . 5_655 ?
C24B C16A C22B C23A -36(3) . . . 5_655 ?
C17B C16A C22B C21B 146.9(18) . . . 5_655 ?
C16B C16A C22B C21B 77(2) . . . 5_655 ?
O2A C16A C22B C21B 62.9(14) . . . 5_655 ?
N1A C16A C22B C21B -70.8(19) . . . 5_655 ?
C17A C16A C22B C21B -172.7(19) . . . 5_655 ?
C18B C16A C22B C21B -156.9(16) . . . 5_655 ?
N1B C16A C22B C21B -33(4) . . . 5_655 ?
C24B C16A C22B C21B -83.7(18) . . . 5_655 ?
C16B C16A C22B C17B -70(3) . . . . ?
O2A C16A C22B C17B -84.0(15) . . . . ?
N1A C16A C22B C17B 142.3(19) . . . . ?
C17A C16A C22B C17B 40.4(13) . . . . ?
C18B C16A C22B C17B 56.3(14) . . . . ?
N1B C16A C22B C17B -180(4) . . . . ?
C24B C16A C22B C17B 129.4(17) . . . . ?
C17B C16A C22B C23B -134(3) . . . 5_655 ?
C16B C16A C22B C23B 156(2) . . . 5_655 ?
O2A C16A C22B C23B 142(2) . . . 5_655 ?
N1A C16A C22B C23B 8(3) . . . 5_655 ?
C17A C16A C22B C23B -93(3) . . . 5_655 ?
C18B C16A C22B C23B -78(2) . . . 5_655 ?
N1B C16A C22B C23B 47(5) . . . 5_655 ?
C24B C16A C22B C23B -4(3) . . . 5_655 ?
C16A C17B C22B C24A 105.9(16) . . . 5_655 ?
C17A C17B C22B C24A -8.7(17) . . . 5_655 ?
C18B C17B C22B C24A 17.2(17) . . . 5_655 ?
C16B C17B C22B C24A 136.2(16) . . . 5_655 ?
O2A C17B C22B C24A 158.7(13) . . . 5_655 ?
C18A C17B C22B C24A 4.5(15) . . . 5_655 ?
C16A C17B C22B C17A 114.6(18) . . . . ?
C18B C17B C22B C17A 25.9(15) . . . . ?
C16B C17B C22B C17A 144.9(18) . . . . ?
O2A C17B C22B C17A 167.4(16) . . . . ?
C18A C17B C22B C17A 13.2(12) . . . . ?
C16A C17B C22B C23A 28(6) . . . 5_655 ?
C17A C17B C22B C23A -87(6) . . . 5_655 ?
C18B C17B C22B C23A -61(6) . . . 5_655 ?
C16B C17B C22B C23A 58(6) . . . 5_655 ?
O2A C17B C22B C23A 81(6) . . . 5_655 ?
C18A C17B C22B C23A -73(6) . . . 5_655 ?
C16A C17B C22B C21B -34.4(16) . . . 5_655 ?
C17A C17B C22B C21B -149.0(19) . . . 5_655 ?
C18B C17B C22B C21B -123.1(17) . . . 5_655 ?
C16B C17B C22B C21B -4.1(19) . . . 5_655 ?
O2A C17B C22B C21B 18.4(14) . . . 5_655 ?
C18A C17B C22B C21B -135.8(14) . . . 5_655 ?
C17A C17B C22B C16A -114.6(18) . . . . ?
C18B C17B C22B C16A -88.7(15) . . . . ?
C16B C17B C22B C16A 30.3(14) . . . . ?
O2A C17B C22B C16A 52.8(11) . . . . ?
C18A C17B C22B C16A -101.4(13) . . . . ?
C16A C17B C22B C23B 69(3) . . . 5_655 ?
C17A C17B C22B C23B -45(3) . . . 5_655 ?
C18B C17B C22B C23B -19(3) . . . 5_655 ?
C16B C17B C22B C23B 100(3) . . . 5_655 ?
O2A C17B C22B C23B 122(3) . . . 5_655 ?
C18A C17B C22B C23B -32(3) . . . 5_655 ?
